data_7039591
loop_
_publ_author_name
'Dombrowski, James P.'
'Johnson, Gregory R.'
'Bell, Alexis T.'
'Tilley, T. Don'

_publ_section_title
;
 Ga[OSi(O(t)Bu)3]3&#x00B7;THF, a thermolytic molecular precursor for high
 surface area gallium-containing silica materials of controlled dispersion
 and stoichiometry.
;
_journal_issue 27
_journal_name_full 'Dalton transactions (Cambridge, England : 2003)'
_journal_page_first 11025
_journal_page_last 11034
_journal_paper_doi 10.1039/c6dt01676f
_journal_volume 45
_journal_year 2016
_chemical_formula_sum 'C40 H89 Ga O13 Si3'
_chemical_formula_weight 932.10
_chemical_name_common jpd20140516
_chemical_name_systematic 'tris[(tri-tert-butoxy)siloxy]gallium, THF adduct'
_chemical_properties_physical Air-sensitive,Moisture-sensitive,Heat-sensitive
_space_group_crystal_system triclinic
_space_group_IT_number 2
_space_group_name_Hall '-P 1'
_space_group_name_H-M_alt 'P -1'
_symmetry_space_group_name_Hall '-P 1'
_symmetry_space_group_name_H-M 'P -1'
_atom_sites_solution_hydrogens geom
_atom_sites_solution_primary iterative
_atom_sites_solution_secondary difmap
_audit_creation_method SHELXL-2014/7
_audit_update_record
;
2016-04-28 deposited with the CCDC.
2016-05-24 downloaded from the CCDC.
;
_cell_angle_alpha 63.017(2)
_cell_angle_beta 89.975(2)
_cell_angle_gamma 89.758(2)
_cell_formula_units_Z 8
_cell_length_a 18.0537(8)
_cell_length_b 25.2459(12)
_cell_length_c 26.1016(12)
_cell_measurement_reflns_used 9794
_cell_measurement_temperature 100(2)
_cell_measurement_theta_max 25.36
_cell_measurement_theta_min 2.26
_cell_volume 10601.5(9)
_computing_cell_refinement 'Bruker SAINT'
_computing_data_collection 'Bruker APEX2'
_computing_data_reduction 'Bruker SAINT'
_computing_molecular_graphics ORTEP-32
_computing_publication_material WinGX
_computing_structure_refinement 'SHELXL-2013 (Sheldrick 2013)'
_computing_structure_solution 'SHELXS-97 (Sheldrick 2008)'
_diffrn_ambient_temperature 100(2)
_diffrn_detector_area_resol_mean 8.366
_diffrn_measured_fraction_theta_full 0.991
_diffrn_measured_fraction_theta_max 0.979
_diffrn_measurement_device_type 'Bruker APEX-II CCD'
_diffrn_measurement_method 'phi and omega scans'
_diffrn_radiation_type MoK\a
_diffrn_radiation_wavelength 0.71073
_diffrn_reflns_av_R_equivalents 0.0458
_diffrn_reflns_av_unetI/netI 0.0418
_diffrn_reflns_Laue_measured_fraction_full 0.991
_diffrn_reflns_Laue_measured_fraction_max 0.979
_diffrn_reflns_limit_h_max 21
_diffrn_reflns_limit_h_min -21
_diffrn_reflns_limit_k_max 30
_diffrn_reflns_limit_k_min -29
_diffrn_reflns_limit_l_max 31
_diffrn_reflns_limit_l_min -31
_diffrn_reflns_number 213090
_diffrn_reflns_point_group_measured_fraction_full 0.991
_diffrn_reflns_point_group_measured_fraction_max 0.979
_diffrn_reflns_theta_full 25.000
_diffrn_reflns_theta_max 25.462
_diffrn_reflns_theta_min 1.427
_diffrn_source 'microfocus sealed tube'
_exptl_absorpt_coefficient_mu 0.639
_exptl_absorpt_correction_T_max 0.8370
_exptl_absorpt_correction_T_min 0.7628
_exptl_absorpt_correction_type multi-scan
_exptl_absorpt_process_details SADABS
_exptl_crystal_colour colourless
_exptl_crystal_density_diffrn 1.168
_exptl_crystal_description plate
_exptl_crystal_F_000 4048
_exptl_crystal_recrystallization_method 'Re-crystallisation from solvent'
_exptl_crystal_size_max 0.140
_exptl_crystal_size_mid 0.080
_exptl_crystal_size_min 0.060
_refine_diff_density_max 1.805
_refine_diff_density_min -1.492
_refine_diff_density_rms 0.210
_refine_ls_extinction_method none
_refine_ls_goodness_of_fit_ref 1.200
_refine_ls_hydrogen_treatment constr
_refine_ls_matrix_type full
_refine_ls_number_parameters 2161
_refine_ls_number_reflns 38525
_refine_ls_number_restraints 12
_refine_ls_restrained_S_all 1.200
_refine_ls_R_factor_all 0.1577
_refine_ls_R_factor_gt 0.1484
_refine_ls_shift/su_max 0.005
_refine_ls_shift/su_mean 0.000
_refine_ls_structure_factor_coef Fsqd
_refine_ls_weighting_details 'w=1/[\s^2^(Fo^2^)+(0.0001P)^2^+401.0937P] where P=(Fo^2^+2Fc^2^)/3'
_refine_ls_weighting_scheme calc
_refine_ls_wR_factor_gt 0.3505
_refine_ls_wR_factor_ref 0.3544
_reflns_Friedel_coverage 0.000
_reflns_number_gt 33904
_reflns_number_total 38525
_reflns_threshold_expression 'I > 2\s(I)'
_cod_data_source_file c6dt01676f2.cif
_cod_data_source_block shelx
_cod_depositor_comments 'Adding full bibliography for 7039591.cif.'
_cod_database_code 7039591
_shelx_shelxl_version_number 2014/7
_shelx_space_group_comment
;
The symmetry employed for this shelxl refinement is uniquely defined
by the following loop, which should always be used as a source of
symmetry information in preference to the above space-group names.
They are only intended as comments.
;
_shelx_estimated_absorpt_t_min 0.916
_shelx_estimated_absorpt_t_max 0.963
_solvent_exptl_crystal_recrystallization_method tetrahydrofuran

loop_
_space_group_symop_operation_xyz
'x, y, z'
'-x, -y, -z'

loop_
_atom_site_label
_atom_site_type_symbol
_atom_site_fract_x
_atom_site_fract_y
_atom_site_fract_z
_atom_site_U_iso_or_equiv
_atom_site_adp_type
_atom_site_occupancy
_atom_site_site_symmetry_order
_atom_site_calc_flag
_atom_site_refinement_flags_posn
_atom_site_refinement_flags_adp
C1 C 0.1363(7) 0.2803(5) -0.0194(4) 0.020(2) Uani 1 1 d . .
C2 C 0.2121(7) 0.3072(6) -0.0220(5) 0.028(3) Uani 1 1 d . .
H2A H 0.2063 0.3481 -0.0276 0.042 Uiso 1 1 calc R U
H2B H 0.2402 0.3073 -0.0542 0.042 Uiso 1 1 calc R U
H2C H 0.2387 0.2836 0.0140 0.042 Uiso 1 1 calc R U
C3 C 0.1436(8) 0.2142(6) 0.0005(5) 0.028(3) Uani 1 1 d . .
H3A H 0.1719 0.1961 0.0364 0.042 Uiso 1 1 calc R U
H3B H 0.1694 0.2072 -0.0290 0.042 Uiso 1 1 calc R U
H3C H 0.0942 0.1963 0.0068 0.042 Uiso 1 1 calc R U
C4 C 0.0963(8) 0.3098(6) -0.0769(5) 0.029(3) Uani 1 1 d . .
H4A H 0.0463 0.2933 -0.0727 0.044 Uiso 1 1 calc R U
H4B H 0.1238 0.3024 -0.1054 0.044 Uiso 1 1 calc R U
H4C H 0.0928 0.3527 -0.0897 0.044 Uiso 1 1 calc R U
C5 C -0.0310(7) 0.2425(6) 0.1261(5) 0.025(3) Uani 1 1 d . .
C6 C -0.0638(9) 0.2315(7) 0.1837(7) 0.043(4) Uani 1 1 d . .
H6A H -0.0262 0.2134 0.2138 0.064 Uiso 1 1 calc R U
H6B H -0.1062 0.2047 0.1925 0.064 Uiso 1 1 calc R U
H6C H -0.0802 0.2694 0.1819 0.064 Uiso 1 1 calc R U
C7 C -0.0842(8) 0.2761(8) 0.0777(7) 0.045(4) Uani 1 1 d . .
H7A H -0.0928 0.3158 0.0747 0.067 Uiso 1 1 calc R U
H7B H -0.1312 0.2547 0.0853 0.067 Uiso 1 1 calc R U
H7C H -0.0631 0.2799 0.0416 0.067 Uiso 1 1 calc R U
C8 C -0.0076(8) 0.1828(6) 0.1295(7) 0.036(3) Uani 1 1 d . .
H8A H 0.0153 0.1893 0.0930 0.055 Uiso 1 1 calc R U
H8B H -0.0512 0.1574 0.1367 0.055 Uiso 1 1 calc R U
H8C H 0.0282 0.1634 0.1608 0.055 Uiso 1 1 calc R U
C9 C 0.1215(8) 0.4031(5) 0.0607(6) 0.029(3) Uani 1 1 d . .
C10 C 0.1887(9) 0.4433(7) 0.0388(7) 0.046(4) Uani 1 1 d . .
H10A H 0.2234 0.4343 0.0706 0.069 Uiso 1 1 calc R U
H10B H 0.1728 0.4849 0.0230 0.069 Uiso 1 1 calc R U
H10C H 0.2132 0.4367 0.0087 0.069 Uiso 1 1 calc R U
C11 C 0.0645(10) 0.4176(6) 0.0148(7) 0.047(4) Uani 1 1 d . .
H11A H 0.0819 0.4042 -0.0130 0.071 Uiso 1 1 calc R U
H11B H 0.0562 0.4607 -0.0049 0.071 Uiso 1 1 calc R U
H11C H 0.0181 0.3976 0.0322 0.071 Uiso 1 1 calc R U
C12 C 0.0908(9) 0.4064(6) 0.1120(7) 0.041(4) Uani 1 1 d . .
H12A H 0.0478 0.3800 0.1263 0.062 Uiso 1 1 calc R U
H12B H 0.0755 0.4473 0.1015 0.062 Uiso 1 1 calc R U
H12C H 0.1287 0.3939 0.1421 0.062 Uiso 1 1 calc R U
C13 C 0.1544(8) 0.2524(5) 0.3031(6) 0.028(3) Uani 1 1 d . .
C14 C 0.0939(8) 0.2537(6) 0.2633(7) 0.039(3) Uani 1 1 d . .
H14A H 0.1149 0.2631 0.2255 0.058 Uiso 1 1 calc R U
H14B H 0.0572 0.2840 0.2594 0.058 Uiso 1 1 calc R U
H14C H 0.0700 0.2147 0.2790 0.058 Uiso 1 1 calc R U
C15 C 0.1847(9) 0.3153(6) 0.2826(7) 0.043(4) Uani 1 1 d . .
H15A H 0.2222 0.3151 0.3098 0.064 Uiso 1 1 calc R U
H15B H 0.1442 0.3422 0.2802 0.064 Uiso 1 1 calc R U
H15C H 0.2072 0.3288 0.2445 0.064 Uiso 1 1 calc R U
C16 C 0.1263(9) 0.2289(6) 0.3634(6) 0.039(4) Uani 1 1 d . .
H16A H 0.1106 0.1875 0.3771 0.059 Uiso 1 1 calc R U
H16B H 0.0841 0.2530 0.3643 0.059 Uiso 1 1 calc R U
H16C H 0.1658 0.2307 0.3883 0.059 Uiso 1 1 calc R U
C17 C 0.1264(7) 0.0564(5) 0.3633(6) 0.026(3) Uani 1 1 d . .
C18 C 0.0587(8) 0.0722(7) 0.3259(7) 0.039(3) Uani 1 1 d . .
H18A H 0.0244 0.0951 0.3373 0.058 Uiso 1 1 calc R U
H18B H 0.0344 0.0358 0.3302 0.058 Uiso 1 1 calc R U
H18C H 0.0731 0.0961 0.2856 0.058 Uiso 1 1 calc R U
C19 C 0.1768(9) 0.0152(6) 0.3521(6) 0.039(3) Uani 1 1 d . .
H19A H 0.2004 0.0370 0.3144 0.058 Uiso 1 1 calc R U
H19B H 0.1479 -0.0178 0.3524 0.058 Uiso 1 1 calc R U
H19C H 0.2150 -0.0006 0.3820 0.058 Uiso 1 1 calc R U
C20 C 0.1067(8) 0.0282(7) 0.4266(6) 0.037(3) Uani 1 1 d . .
H20A H 0.1521 0.0202 0.4495 0.055 Uiso 1 1 calc R U
H20B H 0.0805 -0.0092 0.4369 0.055 Uiso 1 1 calc R U
H20C H 0.0748 0.0553 0.4342 0.055 Uiso 1 1 calc R U
C21 C 0.3602(7) 0.1309(6) 0.3519(6) 0.029(3) Uani 1 1 d . .
C22 C 0.3239(9) 0.1117(8) 0.4098(6) 0.043(4) Uani 1 1 d . .
H22A H 0.2793 0.1357 0.4053 0.065 Uiso 1 1 calc R U
H22B H 0.3586 0.1172 0.4359 0.065 Uiso 1 1 calc R U
H22C H 0.3103 0.0697 0.4259 0.065 Uiso 1 1 calc R U
C23 C 0.4208(10) 0.0929(10) 0.3511(9) 0.070(6) Uani 1 1 d . .
H23A H 0.4308 0.1008 0.3114 0.104 Uiso 1 1 calc R U
H23B H 0.4071 0.0512 0.3739 0.104 Uiso 1 1 calc R U
H23C H 0.4653 0.1014 0.3676 0.104 Uiso 1 1 calc R U
C24 C 0.3874(8) 0.1951(7) 0.3299(8) 0.046(4) Uani 1 1 d . .
H24A H 0.4203 0.2051 0.2970 0.069 Uiso 1 1 calc R U
H24B H 0.4145 0.1987 0.3607 0.069 Uiso 1 1 calc R U
H24C H 0.3449 0.2222 0.3182 0.069 Uiso 1 1 calc R U
C25 C 0.1219(7) 0.0200(5) 0.1502(6) 0.030(3) Uani 1 1 d . .
C26 C 0.0619(9) 0.0485(6) 0.1055(7) 0.042(4) Uani 1 1 d . .
H26A H 0.0442 0.0847 0.1065 0.063 Uiso 1 1 calc R U
H26B H 0.0207 0.0206 0.1138 0.063 Uiso 1 1 calc R U
H26C H 0.0820 0.0585 0.0673 0.063 Uiso 1 1 calc R U
C27 C 0.1602(8) -0.0304(7) 0.1432(7) 0.041(4) Uani 1 1 d . .
H27A H 0.1861 -0.0142 0.1062 0.062 Uiso 1 1 calc R U
H27B H 0.1231 -0.0592 0.1445 0.062 Uiso 1 1 calc R U
H27C H 0.1960 -0.0502 0.1745 0.062 Uiso 1 1 calc R U
C28 C 0.0914(9) -0.0012(7) 0.2101(7) 0.046(4) Uani 1 1 d . .
H28A H 0.1321 -0.0155 0.2380 0.070 Uiso 1 1 calc R U
H28B H 0.0563 -0.0336 0.2183 0.070 Uiso 1 1 calc R U
H28C H 0.0659 0.0318 0.2129 0.070 Uiso 1 1 calc R U
C29 C 0.3424(8) 0.0846(6) 0.0580(6) 0.030(3) Uani 1 1 d . .
C30 C 0.2809(8) 0.0861(6) 0.0155(6) 0.032(3) Uani 1 1 d . .
H30A H 0.2661 0.0454 0.0250 0.048 Uiso 1 1 calc R U
H30B H 0.2999 0.1056 -0.0239 0.048 Uiso 1 1 calc R U
H30C H 0.2379 0.1083 0.0187 0.048 Uiso 1 1 calc R U
C31 C 0.3611(9) 0.1468(7) 0.0425(7) 0.043(4) Uani 1 1 d . .
H31A H 0.3173 0.1673 0.0471 0.064 Uiso 1 1 calc R U
H31B H 0.3778 0.1668 0.0025 0.064 Uiso 1 1 calc R U
H31C H 0.4008 0.1477 0.0678 0.064 Uiso 1 1 calc R U
C32 C 0.4075(8) 0.0497(8) 0.0549(6) 0.041(4) Uani 1 1 d . .
H32A H 0.4498 0.0567 0.0745 0.061 Uiso 1 1 calc R U
H32B H 0.4202 0.0621 0.0146 0.061 Uiso 1 1 calc R U
H32C H 0.3954 0.0072 0.0736 0.061 Uiso 1 1 calc R U
C33 C 0.3428(7) -0.0172(6) 0.2485(6) 0.030(3) Uani 1 1 d . .
C34 C 0.4072(8) 0.0276(7) 0.2281(7) 0.044(4) Uani 1 1 d . .
H34A H 0.4087 0.0477 0.1860 0.067 Uiso 1 1 calc R U
H34B H 0.4541 0.0066 0.2431 0.067 Uiso 1 1 calc R U
H34C H 0.3996 0.0572 0.2423 0.067 Uiso 1 1 calc R U
C35 C 0.3589(10) -0.0661(7) 0.2304(6) 0.046(4) Uani 1 1 d . .
H35A H 0.3173 -0.0940 0.2417 0.069 Uiso 1 1 calc R U
H35B H 0.4042 -0.0874 0.2494 0.069 Uiso 1 1 calc R U
H35C H 0.3653 -0.0481 0.1886 0.069 Uiso 1 1 calc R U
C36 C 0.3322(11) -0.0415(9) 0.3111(7) 0.058(5) Uani 1 1 d . .
H36A H 0.3302 -0.0088 0.3215 0.087 Uiso 1 1 calc R U
H36B H 0.3736 -0.0680 0.3313 0.087 Uiso 1 1 calc R U
H36C H 0.2857 -0.0638 0.3222 0.087 Uiso 1 1 calc R U
C37 C 0.3009(7) 0.2916(5) 0.1630(6) 0.026(3) Uani 1 1 d . .
H37A H 0.3025 0.2908 0.2013 0.031 Uiso 1 1 calc R U
H37B H 0.2541 0.3106 0.1434 0.031 Uiso 1 1 calc R U
C38 C 0.3672(8) 0.3229(6) 0.1273(6) 0.035(3) Uani 1 1 d . .
H38A H 0.3810 0.3579 0.1329 0.042 Uiso 1 1 calc R U
H38B H 0.3583 0.3357 0.0860 0.042 Uiso 1 1 calc R U
C39 C 0.4271(8) 0.2738(6) 0.1517(7) 0.036(3) Uani 1 1 d . .
H39A H 0.4671 0.2812 0.1233 0.043 Uiso 1 1 calc R U
H39B H 0.4489 0.2714 0.1875 0.043 Uiso 1 1 calc R U
C40 C 0.3862(7) 0.2183(6) 0.1633(6) 0.032(3) Uani 1 1 d . .
H40A H 0.3935 0.2076 0.1315 0.039 Uiso 1 1 calc R U
H40B H 0.4036 0.1848 0.1996 0.039 Uiso 1 1 calc R U
C41 C 0.1896(8) 0.7552(6) 0.2163(6) 0.032(3) Uani 1 1 d . .
C42 C 0.1241(9) 0.7260(7) 0.2065(7) 0.045(4) Uani 1 1 d . .
H42A H 0.0901 0.7563 0.1799 0.068 Uiso 1 1 calc R U
H42B H 0.0989 0.7026 0.2432 0.068 Uiso 1 1 calc R U
H42C H 0.1400 0.6998 0.1901 0.068 Uiso 1 1 calc R U
C43 C 0.1677(9) 0.7959(6) 0.2424(6) 0.038(3) Uani 1 1 d . .
H43A H 0.2123 0.8123 0.2511 0.056 Uiso 1 1 calc R U
H43B H 0.1397 0.7733 0.2778 0.056 Uiso 1 1 calc R U
H43C H 0.1368 0.8285 0.2150 0.056 Uiso 1 1 calc R U
C44 C 0.2430(9) 0.7073(6) 0.2564(6) 0.041(4) Uani 1 1 d . .
H44A H 0.2775 0.6967 0.2335 0.061 Uiso 1 1 calc R U
H44B H 0.2149 0.6721 0.2821 0.061 Uiso 1 1 calc R U
H44C H 0.2707 0.7224 0.2792 0.061 Uiso 1 1 calc R U
C45 C 0.1414(6) 0.8422(5) 0.0282(5) 0.017(2) Uani 1 1 d . .
C46 C 0.1394(10) 0.8879(7) 0.0497(7) 0.049(4) Uani 1 1 d . .
H46A H 0.1059 0.8748 0.0827 0.073 Uiso 1 1 calc R U
H46B H 0.1217 0.9258 0.0191 0.073 Uiso 1 1 calc R U
H46C H 0.1893 0.8931 0.0615 0.073 Uiso 1 1 calc R U
C47 C 0.0648(9) 0.8208(8) 0.0241(8) 0.053(4) Uani 1 1 d . .
H47A H 0.0666 0.7991 0.0011 0.079 Uiso 1 1 calc R U
H47B H 0.0314 0.8550 0.0057 0.079 Uiso 1 1 calc R U
H47C H 0.0467 0.7944 0.0627 0.079 Uiso 1 1 calc R U
C48 C 0.1802(9) 0.8667(6) -0.0297(6) 0.040(4) Uani 1 1 d . .
H48A H 0.2337 0.8677 -0.0240 0.060 Uiso 1 1 calc R U
H48B H 0.1621 0.9071 -0.0543 0.060 Uiso 1 1 calc R U
H48C H 0.1697 0.8413 -0.0481 0.060 Uiso 1 1 calc R U
C49 C 0.3831(8) 0.8467(6) 0.0867(6) 0.032(3) Uani 1 1 d . .
C50 C 0.3765(10) 0.8582(8) 0.1379(7) 0.051(4) Uani 1 1 d . .
H50A H 0.3313 0.8812 0.1346 0.076 Uiso 1 1 calc R U
H50B H 0.4196 0.8806 0.1398 0.076 Uiso 1 1 calc R U
H50C H 0.3741 0.8202 0.1729 0.076 Uiso 1 1 calc R U
C51 C 0.4021(9) 0.9024(7) 0.0333(7) 0.042(4) Uani 1 1 d . .
H51A H 0.4108 0.8926 0.0015 0.064 Uiso 1 1 calc R U
H51B H 0.4469 0.9200 0.0402 0.064 Uiso 1 1 calc R U
H51C H 0.3610 0.9308 0.0235 0.064 Uiso 1 1 calc R U
C52 C 0.4366(8) 0.7967(8) 0.0977(9) 0.053(4) Uani 1 1 d . .
H52A H 0.4247 0.7626 0.1345 0.079 Uiso 1 1 calc R U
H52B H 0.4872 0.8099 0.0991 0.079 Uiso 1 1 calc R U
H52C H 0.4326 0.7851 0.0668 0.079 Uiso 1 1 calc R U
C53 C 0.3667(7) 0.5876(6) -0.0410(6) 0.027(3) Uani 1 1 d . .
C54 C 0.2947(7) 0.5832(7) -0.0689(6) 0.033(3) Uani 1 1 d . .
H54A H 0.2554 0.5688 -0.0399 0.049 Uiso 1 1 calc R U
H54B H 0.3012 0.5554 -0.0853 0.049 Uiso 1 1 calc R U
H54C H 0.2811 0.6225 -0.0995 0.049 Uiso 1 1 calc R U
C55 C 0.4267(9) 0.6154(8) -0.0881(6) 0.048(4) Uani 1 1 d . .
H55A H 0.4108 0.6553 -0.1161 0.071 Uiso 1 1 calc R U
H55B H 0.4338 0.5905 -0.1075 0.071 Uiso 1 1 calc R U
H55C H 0.4734 0.6181 -0.0703 0.071 Uiso 1 1 calc R U
C56 C 0.3906(8) 0.5285(6) 0.0059(6) 0.034(3) Uani 1 1 d . .
H56A H 0.4332 0.5339 0.0263 0.051 Uiso 1 1 calc R U
H56B H 0.4044 0.5021 -0.0108 0.051 Uiso 1 1 calc R U
H56C H 0.3496 0.5108 0.0330 0.051 Uiso 1 1 calc R U
C57 C 0.3772(7) 0.7835(6) -0.0905(6) 0.030(3) Uani 1 1 d . .
C58 C 0.3721(10) 0.8195(6) -0.0567(6) 0.039(4) Uani 1 1 d . .
H58A H 0.3428 0.7975 -0.0218 0.058 Uiso 1 1 calc R U
H58B H 0.3483 0.8578 -0.0805 0.058 Uiso 1 1 calc R U
H58C H 0.4220 0.8261 -0.0460 0.058 Uiso 1 1 calc R U
C59 C 0.3014(8) 0.7669(6) -0.1008(6) 0.042(4) Uani 1 1 d . .
H59A H 0.3048 0.7461 -0.1245 0.062 Uiso 1 1 calc R U
H59B H 0.2713 0.8030 -0.1207 0.062 Uiso 1 1 calc R U
H59C H 0.2784 0.7409 -0.0639 0.062 Uiso 1 1 calc R U
C60 C 0.4180(8) 0.8199(6) -0.1462(6) 0.035(3) Uani 1 1 d . .
H60A H 0.4695 0.8253 -0.1378 0.053 Uiso 1 1 calc R U
H60B H 0.3940 0.8589 -0.1668 0.053 Uiso 1 1 calc R U
H60C H 0.4169 0.7992 -0.1701 0.053 Uiso 1 1 calc R U
C61 C 0.5436(6) 0.6477(6) 0.0470(5) 0.021(2) Uani 1 1 d . .
C62 C 0.5718(7) 0.7094(6) 0.0104(5) 0.025(3) Uani 1 1 d . .
H62A H 0.5822 0.7143 -0.0284 0.038 Uiso 1 1 calc R U
H62B H 0.6173 0.7156 0.0273 0.038 Uiso 1 1 calc R U
H62C H 0.5342 0.7384 0.0083 0.038 Uiso 1 1 calc R U
C63 C 0.6014(7) 0.6002(6) 0.0506(6) 0.032(3) Uani 1 1 d . .
H63A H 0.5803 0.5604 0.0722 0.048 Uiso 1 1 calc R U
H63B H 0.6461 0.6037 0.0702 0.048 Uiso 1 1 calc R U
H63C H 0.6142 0.6067 0.0117 0.048 Uiso 1 1 calc R U
C64 C 0.5252(7) 0.6391(6) 0.1076(5) 0.025(3) Uani 1 1 d . .
H64A H 0.4906 0.6702 0.1050 0.037 Uiso 1 1 calc R U
H64B H 0.5708 0.6417 0.1267 0.037 Uiso 1 1 calc R U
H64C H 0.5026 0.6001 0.1297 0.037 Uiso 1 1 calc R U
C65 C 0.4080(6) 0.5688(5) 0.3016(5) 0.020(2) Uani 1 1 d . .
C66 C 0.3825(7) 0.5876(6) 0.3465(6) 0.031(3) Uani 1 1 d . .
H66A H 0.3473 0.6207 0.3291 0.046 Uiso 1 1 calc R U
H66B H 0.4253 0.6001 0.3613 0.046 Uiso 1 1 calc R U
H66C H 0.3583 0.5540 0.3783 0.046 Uiso 1 1 calc R U
C67 C 0.4542(8) 0.6170(7) 0.2562(6) 0.037(3) Uani 1 1 d . .
H67A H 0.4690 0.6048 0.2270 0.055 Uiso 1 1 calc R U
H67B H 0.4985 0.6238 0.2741 0.055 Uiso 1 1 calc R U
H67C H 0.4251 0.6538 0.2381 0.055 Uiso 1 1 calc R U
C68 C 0.4522(7) 0.5110(6) 0.3307(6) 0.033(3) Uani 1 1 d . .
H68A H 0.4205 0.4796 0.3584 0.049 Uiso 1 1 calc R U
H68B H 0.4948 0.5168 0.3509 0.049 Uiso 1 1 calc R U
H68C H 0.4697 0.4995 0.3016 0.049 Uiso 1 1 calc R U
C69 C 0.1888(7) 0.5007(6) 0.2797(5) 0.027(3) Uani 1 1 d . .
C70 C 0.1199(8) 0.4822(6) 0.2592(6) 0.035(3) Uani 1 1 d . .
H70A H 0.0956 0.5175 0.2293 0.052 Uiso 1 1 calc R U
H70B H 0.0859 0.4623 0.2915 0.052 Uiso 1 1 calc R U
H70C H 0.1335 0.4549 0.2434 0.052 Uiso 1 1 calc R U
C71 C 0.2296(8) 0.4457(6) 0.3237(6) 0.036(3) Uani 1 1 d . .
H71A H 0.2401 0.4187 0.3069 0.055 Uiso 1 1 calc R U
H71B H 0.1988 0.4253 0.3580 0.055 Uiso 1 1 calc R U
H71C H 0.2763 0.4578 0.3344 0.055 Uiso 1 1 calc R U
C72 C 0.1684(7) 0.5423(6) 0.3050(6) 0.030(3) Uani 1 1 d . .
H72A H 0.2134 0.5537 0.3185 0.044 Uiso 1 1 calc R U
H72B H 0.1344 0.5222 0.3373 0.044 Uiso 1 1 calc R U
H72C H 0.1443 0.5779 0.2754 0.044 Uiso 1 1 calc R U
C73 C 0.3794(7) 0.4488(5) 0.2081(5) 0.023(3) Uani 1 1 d . .
C74 C 0.4415(8) 0.4761(7) 0.1673(7) 0.036(3) Uani 1 1 d . .
H74A H 0.4282 0.5170 0.1399 0.054 Uiso 1 1 calc R U
H74B H 0.4512 0.4530 0.1463 0.054 Uiso 1 1 calc R U
H74C H 0.4860 0.4764 0.1886 0.054 Uiso 1 1 calc R U
C75 C 0.3074(8) 0.4495(6) 0.1762(6) 0.030(3) Uani 1 1 d . .
H75A H 0.2682 0.4293 0.2042 0.044 Uiso 1 1 calc R U
H75B H 0.3157 0.4289 0.1527 0.044 Uiso 1 1 calc R U
H75C H 0.2925 0.4907 0.1515 0.044 Uiso 1 1 calc R U
C76 C 0.3973(9) 0.3853(6) 0.2532(6) 0.038(4) Uani 1 1 d . .
H76A H 0.4403 0.3858 0.2759 0.057 Uiso 1 1 calc R U
H76B H 0.4084 0.3607 0.2340 0.057 Uiso 1 1 calc R U
H76C H 0.3546 0.3688 0.2787 0.057 Uiso 1 1 calc R U
C77 C 0.2008(7) 0.6036(7) 0.0566(7) 0.036(3) Uani 1 1 d . .
H77A H 0.2432 0.5757 0.0658 0.043 Uiso 1 1 calc R U
H77B H 0.1974 0.6273 0.0143 0.043 Uiso 1 1 calc R U
C78 C 0.1312(8) 0.5706(7) 0.0799(8) 0.046(4) Uani 1 1 d . .
H78A H 0.1408 0.5332 0.1152 0.055 Uiso 1 1 calc R U
H78B H 0.1064 0.5612 0.0512 0.055 Uiso 1 1 calc R U
C79 C 0.0843(7) 0.6137(6) 0.0932(7) 0.033(3) Uani 1 1 d . .
H79A H 0.0468 0.5920 0.1230 0.040 Uiso 1 1 calc R U
H79B H 0.0588 0.6432 0.0582 0.040 Uiso 1 1 calc R U
C80 C 0.1416(6) 0.6442(6) 0.1151(5) 0.023(3) Uani 1 1 d . .
H80A H 0.1270 0.6856 0.1049 0.028 Uiso 1 1 calc R U
H80B H 0.1485 0.6218 0.1573 0.028 Uiso 1 1 calc R U
C81 C 0.9039(7) 0.5496(5) 0.3024(6) 0.025(3) Uani 1 1 d . U
C82 C 0.9436(9) 0.6063(6) 0.2596(7) 0.042(4) Uani 1 1 d . .
H82A H 0.9842 0.5956 0.2410 0.063 Uiso 1 1 calc R U
H82B H 0.9637 0.6273 0.2801 0.063 Uiso 1 1 calc R U
H82C H 0.9084 0.6321 0.2303 0.063 Uiso 1 1 calc R U
C83 C 0.9572(7) 0.5133(6) 0.3501(6) 0.033(3) Uani 1 1 d . .
H83A H 0.9313 0.4792 0.3799 0.050 Uiso 1 1 calc R U
H83B H 0.9771 0.5381 0.3669 0.050 Uiso 1 1 calc R U
H83C H 0.9980 0.4992 0.3347 0.050 Uiso 1 1 calc R U
C84 C 0.8354(7) 0.5653(6) 0.3267(6) 0.030(3) Uani 1 1 d . .
H84A H 0.8181 0.6052 0.2998 0.045 Uiso 1 1 calc R U
H84B H 0.8477 0.5645 0.3637 0.045 Uiso 1 1 calc R U
H84C H 0.7963 0.5364 0.3324 0.045 Uiso 1 1 calc R U
C85 C 0.6949(7) 0.5209(6) 0.2329(5) 0.030(3) Uani 1 1 d . .
C86 C 0.6606(9) 0.4804(7) 0.2116(7) 0.045(4) Uani 1 1 d . .
H86A H 0.6992 0.4654 0.1950 0.068 Uiso 1 1 calc R U
H86B H 0.6235 0.5026 0.1821 0.068 Uiso 1 1 calc R U
H86C H 0.6368 0.4470 0.2436 0.068 Uiso 1 1 calc R U
C87 C 0.7389(7) 0.5689(6) 0.1848(5) 0.029(3) Uani 1 1 d . .
H87A H 0.7690 0.5904 0.2005 0.044 Uiso 1 1 calc R U
H87B H 0.7048 0.5968 0.1558 0.044 Uiso 1 1 calc R U
H87C H 0.7713 0.5507 0.1671 0.044 Uiso 1 1 calc R U
C88 C 0.6368(9) 0.5458(9) 0.2580(7) 0.058(5) Uani 1 1 d . .
H88A H 0.6076 0.5131 0.2867 0.087 Uiso 1 1 calc R U
H88B H 0.6040 0.5729 0.2273 0.087 Uiso 1 1 calc R U
H88C H 0.6611 0.5674 0.2764 0.087 Uiso 1 1 calc R U
C89 C 0.9027(6) 0.4375(5) 0.2019(5) 0.019(2) Uani 1 1 d . .
C90 C 0.9332(9) 0.4987(6) 0.1620(6) 0.036(3) Uani 1 1 d . .
H90A H 0.8961 0.5212 0.1327 0.054 Uiso 1 1 calc R U
H90B H 0.9783 0.4943 0.1434 0.054 Uiso 1 1 calc R U
H90C H 0.9449 0.5200 0.1844 0.054 Uiso 1 1 calc R U
C91 C 0.9599(7) 0.4000(6) 0.2460(6) 0.031(3) Uani 1 1 d . .
H91A H 0.9851 0.4243 0.2610 0.047 Uiso 1 1 calc R U
H91B H 0.9962 0.3849 0.2278 0.047 Uiso 1 1 calc R U
H91C H 0.9353 0.3665 0.2775 0.047 Uiso 1 1 calc R U
C92 C 0.8762(8) 0.4061(7) 0.1674(7) 0.039(3) Uani 1 1 d . .
H92A H 0.8575 0.3666 0.1937 0.059 Uiso 1 1 calc R U
H92B H 0.9175 0.4020 0.1451 0.059 Uiso 1 1 calc R U
H92C H 0.8365 0.4295 0.1412 0.059 Uiso 1 1 calc R U
C93 C 1.0382(6) 0.3351(6) 0.4630(5) 0.023(3) Uani 1 1 d . .
C94 C 1.0645(8) 0.2699(6) 0.4965(6) 0.035(3) Uani 1 1 d . .
H94A H 1.0742 0.2608 0.5367 0.053 Uiso 1 1 calc R U
H94B H 1.1101 0.2643 0.4791 0.053 Uiso 1 1 calc R U
H94C H 1.0261 0.2434 0.4951 0.053 Uiso 1 1 calc R U
C95 C 1.0205(7) 0.3491(6) 0.4015(5) 0.021(2) Uani 1 1 d . .
H95A H 0.9873 0.3186 0.4012 0.032 Uiso 1 1 calc R U
H95B H 1.0664 0.3497 0.3813 0.032 Uiso 1 1 calc R U
H95C H 0.9962 0.3881 0.3823 0.032 Uiso 1 1 calc R U
C96 C 1.0953(7) 0.3762(6) 0.4661(6) 0.031(3) Uani 1 1 d . .
H96A H 1.0812 0.4174 0.4404 0.047 Uiso 1 1 calc R U
H96B H 1.1434 0.3674 0.4542 0.047 Uiso 1 1 calc R U
H96C H 1.0988 0.3708 0.5056 0.047 Uiso 1 1 calc R U
C97 C 0.8596(7) 0.3911(5) 0.5534(5) 0.020(2) Uani 1 1 d . .
C98 C 0.9111(8) 0.3559(7) 0.6045(6) 0.035(3) Uani 1 1 d . .
H98A H 0.8864 0.3193 0.6314 0.052 Uiso 1 1 calc R U
H98B H 0.9229 0.3800 0.6240 0.052 Uiso 1 1 calc R U
H98C H 0.9569 0.3459 0.5906 0.052 Uiso 1 1 calc R U
C99 C 0.8943(8) 0.4498(6) 0.5130(7) 0.038(3) Uani 1 1 d . .
H99A H 0.9398 0.4424 0.4967 0.058 Uiso 1 1 calc R U
H99B H 0.9061 0.4723 0.5341 0.058 Uiso 1 1 calc R U
H99C H 0.8594 0.4726 0.4819 0.058 Uiso 1 1 calc R U
C100 C 0.7856(7) 0.4026(6) 0.5754(5) 0.026(3) Uani 1 1 d . .
H10D H 0.7563 0.4312 0.5429 0.039 Uiso 1 1 calc R U
H10E H 0.7947 0.4188 0.6025 0.039 Uiso 1 1 calc R U
H10F H 0.7583 0.3652 0.5948 0.039 Uiso 1 1 calc R U
C101 C 0.8567(7) 0.1992(5) 0.5883(5) 0.025(3) Uani 1 1 d . .
C102 C 0.7797(7) 0.2202(6) 0.5961(6) 0.035(3) Uani 1 1 d . .
H10G H 0.7840 0.2426 0.6183 0.053 Uiso 1 1 calc R U
H10H H 0.7478 0.1857 0.6167 0.053 Uiso 1 1 calc R U
H10I H 0.7582 0.2458 0.5584 0.053 Uiso 1 1 calc R U
C103 C 0.8905(8) 0.1566(6) 0.6460(5) 0.030(3) Uani 1 1 d . .
H10J H 0.9364 0.1397 0.6395 0.046 Uiso 1 1 calc R U
H10K H 0.8554 0.1245 0.6673 0.046 Uiso 1 1 calc R U
H10L H 0.9013 0.1781 0.6683 0.046 Uiso 1 1 calc R U
C104 C 0.8541(9) 0.1676(6) 0.5502(6) 0.035(3) Uani 1 1 d . .
H10M H 0.8289 0.1931 0.5140 0.052 Uiso 1 1 calc R U
H10N H 0.8271 0.1301 0.5701 0.052 Uiso 1 1 calc R U
H10O H 0.9047 0.1593 0.5421 0.052 Uiso 1 1 calc R U
C105 C 0.6352(7) 0.1563(5) 0.4732(5) 0.022(2) Uani 1 1 d . .
C106 C 0.5697(8) 0.1540(7) 0.4393(6) 0.040(3) Uani 1 1 d . .
H10P H 0.5420 0.1915 0.4252 0.060 Uiso 1 1 calc R U
H10Q H 0.5376 0.1210 0.4638 0.060 Uiso 1 1 calc R U
H10R H 0.5866 0.1481 0.4065 0.060 Uiso 1 1 calc R U
C107 C 0.6098(9) 0.1588(7) 0.5275(6) 0.041(4) Uani 1 1 d . .
H10S H 0.6528 0.1640 0.5476 0.062 Uiso 1 1 calc R U
H10T H 0.5845 0.1218 0.5526 0.062 Uiso 1 1 calc R U
H10U H 0.5756 0.1924 0.5173 0.062 Uiso 1 1 calc R U
C108 C 0.6855(9) 0.1021(6) 0.4886(8) 0.044(4) Uani 1 1 d . .
H10$ H 0.7300 0.1059 0.5082 0.067 Uiso 1 1 calc R U
H10V H 0.6999 0.0999 0.4534 0.067 Uiso 1 1 calc R U
H10W H 0.6589 0.0659 0.5140 0.067 Uiso 1 1 calc R U
C109 C 0.8623(8) 0.1808(6) 0.3760(6) 0.033(3) Uani 1 1 d . .
C110 C 0.8947(9) 0.2426(7) 0.3366(7) 0.045(4) Uani 1 1 d . .
H11D H 0.8562 0.2677 0.3102 0.067 Uiso 1 1 calc R U
H11E H 0.9360 0.2382 0.3145 0.067 Uiso 1 1 calc R U
H11F H 0.9124 0.2611 0.3602 0.067 Uiso 1 1 calc R U
C111 C 0.9156(10) 0.1428(8) 0.4208(6) 0.049(4) Uani 1 1 d . .
H11G H 0.9399 0.1662 0.4373 0.073 Uiso 1 1 calc R U
H11H H 0.9530 0.1274 0.4037 0.073 Uiso 1 1 calc R U
H11I H 0.8892 0.1095 0.4512 0.073 Uiso 1 1 calc R U
C112 C 0.8404(9) 0.1515(8) 0.3403(7) 0.046(4) Uani 1 1 d . .
H11J H 0.8195 0.1124 0.3651 0.070 Uiso 1 1 calc R U
H11K H 0.8840 0.1469 0.3204 0.070 Uiso 1 1 calc R U
H11L H 0.8032 0.1760 0.3120 0.070 Uiso 1 1 calc R U
C113 C 0.6494(7) 0.2706(6) 0.2842(5) 0.029(3) Uani 1 1 d . .
C114 C 0.7068(9) 0.3125(6) 0.2405(6) 0.041(4) Uani 1 1 d . .
H11M H 0.7307 0.3366 0.2564 0.062 Uiso 1 1 calc R U
H11N H 0.6816 0.3386 0.2045 0.062 Uiso 1 1 calc R U
H11O H 0.7443 0.2887 0.2330 0.062 Uiso 1 1 calc R U
C115 C 0.5961(8) 0.3040(7) 0.3019(6) 0.038(3) Uani 1 1 d . .
H11P H 0.5678 0.2761 0.3353 0.057 Uiso 1 1 calc R U
H11Q H 0.5620 0.3266 0.2701 0.057 Uiso 1 1 calc R U
H11R H 0.6231 0.3314 0.3122 0.057 Uiso 1 1 calc R U
C116 C 0.6112(10) 0.2316(8) 0.2600(6) 0.049(4) Uani 1 1 d . .
H11S H 0.6484 0.2067 0.2538 0.073 Uiso 1 1 calc R U
H11T H 0.5870 0.2573 0.2234 0.073 Uiso 1 1 calc R U
H11U H 0.5741 0.2062 0.2874 0.073 Uiso 1 1 calc R U
C117 C 0.7028(7) 0.4285(6) 0.4251(6) 0.030(3) Uani 1 1 d . .
H11V H 0.7439 0.4310 0.4490 0.037 Uiso 1 1 calc R U
H11W H 0.7050 0.4636 0.3869 0.037 Uiso 1 1 calc R U
C118 C 0.6308(7) 0.4266(6) 0.4529(7) 0.034(3) Uani 1 1 d . .
H11$ H 0.6086 0.4668 0.4380 0.041 Uiso 1 1 calc R U
H95G H 0.6363 0.4096 0.4951 0.041 Uiso 1 1 calc R U
C119 C 0.5840(7) 0.3864(6) 0.4365(6) 0.033(3) Uani 1 1 d . .
H91D H 0.5430 0.3682 0.4642 0.039 Uiso 1 1 calc R U
H91E H 0.5630 0.4087 0.3974 0.039 Uiso 1 1 calc R U
C120 C 0.6380(8) 0.3403(6) 0.4390(7) 0.039(4) Uani 1 1 d . .
H12D H 0.6427 0.3078 0.4787 0.047 Uiso 1 1 calc R U
H12E H 0.6226 0.3232 0.4132 0.047 Uiso 1 1 calc R U
C121 C 0.4799(7) 0.7597(5) 0.3621(5) 0.024(3) Uani 1 1 d . .
C122 C 0.4534(8) 0.7659(6) 0.3039(6) 0.031(3) Uani 1 1 d . .
H12F H 0.4907 0.7874 0.2745 0.046 Uiso 1 1 calc R U
H12G H 0.4065 0.7880 0.2935 0.046 Uiso 1 1 calc R U
H12H H 0.4461 0.7263 0.3064 0.046 Uiso 1 1 calc R U
C123 C 0.4272(8) 0.7242(7) 0.4100(7) 0.043(4) Uani 1 1 d . .
H12I H 0.4292 0.6824 0.4180 0.064 Uiso 1 1 calc R U
H12J H 0.3767 0.7395 0.3987 0.064 Uiso 1 1 calc R U
H12K H 0.4413 0.7277 0.4446 0.064 Uiso 1 1 calc R U
C124 C 0.4925(7) 0.8201(5) 0.3595(6) 0.027(3) Uani 1 1 d . .
H12L H 0.5065 0.8151 0.3977 0.041 Uiso 1 1 calc R U
H12M H 0.4469 0.8437 0.3469 0.041 Uiso 1 1 calc R U
H12N H 0.5323 0.8405 0.3321 0.041 Uiso 1 1 calc R U
C125 C 0.6287(7) 0.7266(5) 0.5178(5) 0.020(2) Uani 1 1 d . .
C126 C 0.5857(9) 0.6929(7) 0.5737(5) 0.037(4) Uani 1 1 d . .
H12O H 0.5339 0.7060 0.5677 0.055 Uiso 1 1 calc R U
H12P H 0.6074 0.7009 0.6038 0.055 Uiso 1 1 calc R U
H12Q H 0.5882 0.6502 0.5853 0.055 Uiso 1 1 calc R U
C127 C 0.6270(8) 0.7938(6) 0.5000(6) 0.031(3) Uani 1 1 d . .
H12R H 0.6467 0.8158 0.4610 0.047 Uiso 1 1 calc R U
H12S H 0.6572 0.8019 0.5268 0.047 Uiso 1 1 calc R U
H12T H 0.5758 0.8065 0.5009 0.047 Uiso 1 1 calc R U
C128 C 0.7069(7) 0.7024(6) 0.5257(6) 0.031(3) Uani 1 1 d . .
H12U H 0.7054 0.6595 0.5382 0.047 Uiso 1 1 calc R U
H12V H 0.7323 0.7100 0.5549 0.047 Uiso 1 1 calc R U
H12W H 0.7337 0.7220 0.4892 0.047 Uiso 1 1 calc R U
C129 C 0.6518(8) 0.6093(5) 0.4320(5) 0.026(3) Uani 1 1 d . .
C130 C 0.5883(9) 0.5869(6) 0.4736(7) 0.040(3) Uani 1 1 d . .
H13A H 0.6044 0.5823 0.5113 0.059 Uiso 1 1 calc R U
H13B H 0.5720 0.5484 0.4772 0.059 Uiso 1 1 calc R U
H13C H 0.5472 0.6154 0.4595 0.059 Uiso 1 1 calc R U
C131 C 0.7221(9) 0.5731(7) 0.4592(7) 0.044(4) Uani 1 1 d . .
H13D H 0.7620 0.5859 0.4307 0.066 Uiso 1 1 calc R U
H13E H 0.7122 0.5308 0.4723 0.066 Uiso 1 1 calc R U
H13F H 0.7371 0.5795 0.4920 0.066 Uiso 1 1 calc R U
C132 C 0.6339(9) 0.6102(6) 0.3747(6) 0.037(3) Uani 1 1 d . .
H13G H 0.5981 0.6421 0.3537 0.055 Uiso 1 1 calc R U
H13H H 0.6126 0.5719 0.3815 0.055 Uiso 1 1 calc R U
H13I H 0.6793 0.6172 0.3521 0.055 Uiso 1 1 calc R U
C133 C 0.8283(7) 1.0354(5) 0.2416(5) 0.022(3) Uani 1 1 d . .
C134 C 0.8408(9) 0.9957(7) 0.2129(6) 0.039(3) Uani 1 1 d . .
H13J H 0.8621 0.9577 0.2408 0.058 Uiso 1 1 calc R U
H13K H 0.8749 1.0151 0.1806 0.058 Uiso 1 1 calc R U
H13L H 0.7934 0.9885 0.1989 0.058 Uiso 1 1 calc R U
C135 C 0.7925(8) 1.0944(6) 0.1968(6) 0.036(3) Uani 1 1 d . .
H13M H 0.7423 1.0866 0.1877 0.053 Uiso 1 1 calc R U
H13N H 0.8224 1.1111 0.1617 0.053 Uiso 1 1 calc R U
H13O H 0.7901 1.1228 0.2128 0.053 Uiso 1 1 calc R U
C136 C 0.8990(8) 1.0484(6) 0.2618(6) 0.035(3) Uani 1 1 d . .
H13P H 0.8923 1.0822 0.2701 0.053 Uiso 1 1 calc R U
H13Q H 0.9367 1.0581 0.2318 0.053 Uiso 1 1 calc R U
H13R H 0.9151 1.0135 0.2967 0.053 Uiso 1 1 calc R U
C137 C 0.8608(7) 0.9195(5) 0.4294(5) 0.025(3) Uani 1 1 d . .
C138 C 0.8587(8) 0.9834(5) 0.4202(5) 0.027(3) Uani 1 1 d . .
H13S H 0.8771 1.0097 0.3816 0.041 Uiso 1 1 calc R U
H13T H 0.8901 0.9872 0.4489 0.041 Uiso 1 1 calc R U
H13U H 0.8077 0.9944 0.4240 0.041 Uiso 1 1 calc R U
C139 C 0.8200(8) 0.8800(6) 0.4807(6) 0.031(3) Uani 1 1 d . .
H13$ H 0.8116 0.8419 0.4800 0.046 Uiso 1 1 calc R U
H13V H 0.7722 0.8981 0.4815 0.046 Uiso 1 1 calc R U
H13W H 0.8488 0.8732 0.5150 0.046 Uiso 1 1 calc R U
C140 C 0.9437(8) 0.9018(6) 0.4323(6) 0.034(3) Uani 1 1 d . .
H14D H 0.9475 0.8612 0.4367 0.051 Uiso 1 1 calc R U
H14E H 0.9673 0.9037 0.4652 0.051 Uiso 1 1 calc R U
H14F H 0.9686 0.9292 0.3967 0.051 Uiso 1 1 calc R U
C141 C 0.6312(7) 0.9871(6) 0.3648(6) 0.031(3) Uani 1 1 d . .
C142 C 0.5846(12) 0.9623(10) 0.4190(11) 0.112(12) Uani 1 1 d . .
H14G H 0.5760 0.9198 0.4317 0.168 Uiso 1 1 calc R U
H14H H 0.5371 0.9833 0.4110 0.168 Uiso 1 1 calc R U
H14I H 0.6108 0.9675 0.4492 0.168 Uiso 1 1 calc R U
C143 C 0.6514(10) 1.0502(7) 0.3516(9) 0.060(5) Uani 1 1 d . .
H14J H 0.6907 1.0494 0.3778 0.091 Uiso 1 1 calc R U
H14K H 0.6077 1.0705 0.3567 0.091 Uiso 1 1 calc R U
H14L H 0.6688 1.0714 0.3119 0.091 Uiso 1 1 calc R U
C144 C 0.5919(11) 0.9878(15) 0.3148(14) 0.122(13) Uani 1 1 d . .
H14M H 0.6232 1.0066 0.2806 0.182 Uiso 1 1 calc R U
H14N H 0.5455 1.0102 0.3084 0.182 Uiso 1 1 calc R U
H14O H 0.5809 0.9469 0.3223 0.182 Uiso 1 1 calc R U
C145 C 0.6817(7) 0.7575(5) 0.1815(5) 0.025(3) Uani 1 1 d . .
C146 C 0.7468(8) 0.7184(6) 0.2161(6) 0.031(3) Uani 1 1 d . .
H14P H 0.7916 0.7298 0.1924 0.046 Uiso 1 1 calc R U
H14Q H 0.7355 0.6766 0.2276 0.046 Uiso 1 1 calc R U
H14R H 0.7548 0.7240 0.2505 0.046 Uiso 1 1 calc R U
C147 C 0.6134(9) 0.7423(6) 0.2165(7) 0.047(4) Uani 1 1 d . .
H14S H 0.6186 0.7544 0.2470 0.070 Uiso 1 1 calc R U
H14T H 0.6053 0.6993 0.2336 0.070 Uiso 1 1 calc R U
H14U H 0.5712 0.7632 0.1919 0.070 Uiso 1 1 calc R U
C148 C 0.6721(9) 0.7508(6) 0.1262(6) 0.037(3) Uani 1 1 d . .
H14$ H 0.7184 0.7614 0.1043 0.056 Uiso 1 1 calc R U
H14V H 0.6322 0.7771 0.1029 0.056 Uiso 1 1 calc R U
H14W H 0.6595 0.7095 0.1362 0.056 Uiso 1 1 calc R U
C149 C 0.6298(7) 0.9455(5) 0.1489(5) 0.023(3) Uani 1 1 d . .
C150 C 0.5777(8) 0.9113(6) 0.2005(7) 0.041(4) Uani 1 1 d . .
H15D H 0.5775 0.8691 0.2096 0.061 Uiso 1 1 calc R U
H15E H 0.5274 0.9275 0.1905 0.061 Uiso 1 1 calc R U
H15F H 0.5952 0.9156 0.2339 0.061 Uiso 1 1 calc R U
C151 C 0.6021(9) 0.9432(8) 0.0969(7) 0.045(4) Uani 1 1 d . .
H15G H 0.6329 0.9685 0.0639 0.068 Uiso 1 1 calc R U
H15H H 0.5508 0.9575 0.0897 0.068 Uiso 1 1 calc R U
H15I H 0.6042 0.9022 0.1024 0.068 Uiso 1 1 calc R U
C152 C 0.6357(9) 1.0093(7) 0.1412(7) 0.042(4) Uani 1 1 d . .
H15J H 0.6519 1.0085 0.1773 0.062 Uiso 1 1 calc R U
H15K H 0.5871 1.0288 0.1303 0.062 Uiso 1 1 calc R U
H15L H 0.6717 1.0313 0.1109 0.062 Uiso 1 1 calc R U
C153 C 0.8728(7) 0.8794(6) 0.1395(6) 0.028(3) Uani 1 1 d . .
C154 C 0.8760(11) 0.8374(8) 0.1129(9) 0.059(5) Uani 1 1 d . .
H15M H 0.8960 0.7990 0.1409 0.088 Uiso 1 1 calc R U
H15N H 0.9079 0.8541 0.0789 0.088 Uiso 1 1 calc R U
H15O H 0.8260 0.8318 0.1016 0.088 Uiso 1 1 calc R U
C155 C 0.8464(9) 0.9418(7) 0.0936(6) 0.041(4) Uani 1 1 d . .
H15P H 0.7953 0.9392 0.0825 0.062 Uiso 1 1 calc R U
H15Q H 0.8785 0.9554 0.0598 0.062 Uiso 1 1 calc R U
H15R H 0.8490 0.9700 0.1098 0.062 Uiso 1 1 calc R U
C156 C 0.9490(8) 0.8863(8) 0.1614(7) 0.048(4) Uani 1 1 d . .
H15S H 0.9461 0.9159 0.1759 0.072 Uiso 1 1 calc R U
H15T H 0.9849 0.8993 0.1299 0.072 Uiso 1 1 calc R U
H15U H 0.9649 0.8480 0.1925 0.072 Uiso 1 1 calc R U
C157 C 0.8341(8) 0.7281(6) 0.3619(6) 0.032(3) Uani 1 1 d . .
H15V H 0.7897 0.7157 0.3479 0.039 Uiso 1 1 calc R U
H15W H 0.8403 0.7012 0.4034 0.039 Uiso 1 1 calc R U
C158 C 0.9015(8) 0.7261(7) 0.3293(7) 0.039(3) Uani 1 1 d . .
H95F H 0.8886 0.7341 0.2895 0.047 Uiso 1 1 calc R U
H15$ H 0.9268 0.6871 0.3488 0.047 Uiso 1 1 calc R U
C159 C 0.9492(7) 0.7753(6) 0.3295(6) 0.033(3) Uani 1 1 d . .
H95D H 0.9774 0.7611 0.3659 0.040 Uiso 1 1 calc R U
H95E H 0.9844 0.7903 0.2969 0.040 Uiso 1 1 calc R U
C160 C 0.8939(7) 0.8227(7) 0.3237(6) 0.031(3) Uani 1 1 d . .
H16D H 0.9123 0.8461 0.3429 0.037 Uiso 1 1 calc R U
H16E H 0.8843 0.8501 0.2827 0.037 Uiso 1 1 calc R U
O1 O 0.1669(4) 0.2295(3) 0.1164(3) 0.0199(17) Uani 1 1 d . .
O2 O 0.0885(4) 0.2892(3) 0.0217(3) 0.0143(15) Uani 1 1 d . .
O3 O 0.1514(5) 0.3432(3) 0.0785(4) 0.0220(18) Uani 1 1 d . .
O4 O 0.0338(5) 0.2791(3) 0.1180(3) 0.0206(17) Uani 1 1 d . .
O5 O 0.1908(5) 0.1552(4) 0.2428(3) 0.0240(18) Uani 1 1 d . .
O6 O 0.2154(5) 0.2180(4) 0.3012(4) 0.0242(18) Uani 1 1 d . .
O7 O 0.1649(5) 0.1097(4) 0.3541(4) 0.0268(19) Uani 1 1 d . .
O8 O 0.3055(5) 0.1335(4) 0.3102(3) 0.0264(19) Uani 1 1 d . .
O9 O 0.2768(5) 0.1310(3) 0.1531(4) 0.0227(18) Uani 1 1 d . .
O10 O 0.1735(5) 0.0669(4) 0.1417(4) 0.0248(19) Uani 1 1 d . .
O11 O 0.3151(5) 0.0536(3) 0.1155(3) 0.0232(18) Uani 1 1 d . .
O12 O 0.2746(5) 0.0121(4) 0.2211(3) 0.0229(18) Uani 1 1 d . .
O13 O 0.3092(5) 0.2316(4) 0.1677(4) 0.030(2) Uani 1 1 d . .
O14 O 0.2790(4) 0.7122(4) 0.1325(3) 0.0208(17) Uani 1 1 d . U
O15 O 0.2251(5) 0.7910(4) 0.1640(3) 0.0257(19) Uani 1 1 d . .
O16 O 0.1811(4) 0.7891(3) 0.0655(4) 0.0212(17) Uani 1 1 d . .
O17 O 0.3113(5) 0.8278(4) 0.0749(4) 0.0253(19) Uani 1 1 d . .
O18 O 0.3570(4) 0.6879(4) 0.0417(3) 0.0197(17) Uani 1 1 d . .
O19 O 0.3500(4) 0.6272(4) -0.0172(3) 0.0200(17) Uani 1 1 d . .
O20 O 0.4222(4) 0.7310(4) -0.0592(3) 0.0201(17) Uani 1 1 d . .
O21 O 0.4787(4) 0.6356(4) 0.0220(4) 0.0251(19) Uani 1 1 d . .
O22 O 0.3420(4) 0.5911(3) 0.1614(3) 0.0165(16) Uani 1 1 d . .
O23 O 0.3421(4) 0.5610(3) 0.2762(3) 0.0197(17) Uani 1 1 d . .
O24 O 0.2333(4) 0.5336(4) 0.2296(3) 0.0221(18) Uani 1 1 d . .
O25 O 0.3703(5) 0.4829(3) 0.2399(3) 0.0213(17) Uani 1 1 d . .
O26 O 0.2102(5) 0.6419(4) 0.0832(4) 0.0228(18) Uani 1 1 d . .
O27 O 0.8403(4) 0.4113(3) 0.3460(3) 0.0147(15) Uani 1 1 d . .
O28 O 0.8840(5) 0.5184(3) 0.2702(4) 0.0232(18) Uani 1 1 d . .
O29 O 0.7412(4) 0.4835(4) 0.2815(3) 0.0236(19) Uani 1 1 d . .
O30 O 0.8384(4) 0.4457(3) 0.2305(3) 0.0175(16) Uani 1 1 d . .
O31 O 0.8509(4) 0.3052(3) 0.4583(3) 0.0165(16) Uani 1 1 d . .
O32 O 0.9733(4) 0.3457(4) 0.4885(3) 0.0210(17) Uani 1 1 d . .
O33 O 0.8429(4) 0.3594(3) 0.5217(3) 0.0160(16) Uani 1 1 d . .
O34 O 0.9063(4) 0.2488(4) 0.5635(3) 0.0195(17) Uani 1 1 d . .
O35 O 0.7517(5) 0.3000(3) 0.3682(3) 0.0222(18) Uani 1 1 d . .
O36 O 0.6762(4) 0.2108(3) 0.4404(3) 0.0170(16) Uani 1 1 d . .
O37 O 0.8012(5) 0.1860(4) 0.4083(4) 0.027(2) Uani 1 1 d . .
O38 O 0.6916(5) 0.2271(4) 0.3327(3) 0.0251(19) Uani 1 1 d . .
O39 O 0.7084(4) 0.3731(3) 0.4194(4) 0.0222(18) Uani 1 1 d . .
O40 O 0.6711(4) 0.7820(4) 0.3841(3) 0.0205(17) Uani 1 1 d . .
O41 O 0.5483(5) 0.7253(3) 0.3751(3) 0.0206(17) Uani 1 1 d . .
O42 O 0.5895(4) 0.7168(3) 0.4750(3) 0.0149(15) Uani 1 1 d . .
O43 O 0.6722(5) 0.6688(3) 0.4190(3) 0.0216(18) Uani 1 1 d . .
O44 O 0.7391(5) 0.9025(4) 0.3110(4) 0.0253(19) Uani 1 1 d . .
O45 O 0.7773(5) 1.0119(4) 0.2878(4) 0.0257(19) Uani 1 1 d . .
O46 O 0.8333(5) 0.9163(4) 0.3793(4) 0.0270(19) Uani 1 1 d . .
O47 O 0.6975(5) 0.9533(4) 0.3788(4) 0.030(2) Uani 1 1 d . .
O48 O 0.7177(5) 0.8189(4) 0.2619(3) 0.0258(19) Uani 1 1 d . .
O49 O 0.6994(5) 0.8195(3) 0.1606(4) 0.0220(18) Uani 1 1 d . .
O50 O 0.7041(5) 0.9211(4) 0.1646(3) 0.0224(18) Uani 1 1 d . .
O51 O 0.8232(5) 0.8603(3) 0.1879(3) 0.0188(17) Uani 1 1 d . .
O52 O 0.8264(5) 0.7901(3) 0.3519(4) 0.0241(19) Uani 1 1 d . .
Si1 Si 0.11067(17) 0.28341(13) 0.08407(13) 0.0153(6) Uani 1 1 d . .
Si2 Si 0.21920(18) 0.15223(13) 0.30171(12) 0.0152(6) Uani 1 1 d . .
Si3 Si 0.26061(17) 0.06603(13) 0.15774(12) 0.0139(6) Uani 1 1 d . .
Si4 Si 0.25024(18) 0.77893(13) 0.11012(13) 0.0174(6) Uani 1 1 d . .
Si5 Si 0.40175(17) 0.67116(14) -0.00204(13) 0.0167(6) Uani 1 1 d . .
Si6 Si 0.32330(16) 0.54255(12) 0.22536(13) 0.0145(6) Uani 1 1 d . .
Si7 Si 0.82771(17) 0.46378(13) 0.28297(13) 0.0164(6) Uani 1 1 d . .
Si8 Si 0.89295(17) 0.31374(14) 0.50727(13) 0.0164(6) Uani 1 1 d . .
Si9 Si 0.73137(17) 0.23172(13) 0.38694(12) 0.0152(6) Uani 1 1 d . .
Si10 Si 0.62030(17) 0.72495(13) 0.41290(12) 0.0149(6) Uani 1 1 d . .
Si11 Si 0.76151(16) 0.94483(13) 0.33899(12) 0.0129(6) Uani 1 1 d . .
Si12 Si 0.73369(18) 0.85319(13) 0.19491(12) 0.0160(6) Uani 1 1 d . .
Ga1 Ga 0.22600(6) 0.17983(5) 0.17194(5) 0.0108(2) Uani 1 1 d . .
Ga2 Ga 0.30546(7) 0.65967(5) 0.10690(5) 0.0122(2) Uani 1 1 d . .
Ga3 Ga 0.79664(6) 0.34402(5) 0.39548(5) 0.0115(2) Uani 1 1 d . .
Ga4 Ga 0.72864(6) 0.82748(5) 0.32540(5) 0.0108(2) Uani 1 1 d . .

loop_
_atom_site_aniso_label
_atom_site_aniso_U_11
_atom_site_aniso_U_22
_atom_site_aniso_U_33
_atom_site_aniso_U_23
_atom_site_aniso_U_13
_atom_site_aniso_U_12
C1 0.025(6) 0.027(6) 0.006(5) -0.006(5) 0.001(4) 0.009(5)
C2 0.022(6) 0.036(7) 0.016(6) -0.003(5) 0.008(5) 0.000(5)
C3 0.037(7) 0.028(7) 0.022(6) -0.014(5) -0.005(5) 0.013(6)
C4 0.038(8) 0.029(7) 0.013(6) -0.003(5) -0.005(5) 0.008(6)
C5 0.020(6) 0.027(7) 0.026(6) -0.011(5) 0.013(5) -0.006(5)
C6 0.041(9) 0.048(9) 0.040(8) -0.020(7) 0.026(7) -0.013(7)
C7 0.022(7) 0.057(10) 0.042(9) -0.011(8) 0.005(6) -0.007(7)
C8 0.035(8) 0.025(7) 0.045(8) -0.012(6) 0.012(6) -0.013(6)
C9 0.036(7) 0.009(6) 0.048(8) -0.017(6) 0.015(6) -0.008(5)
C10 0.058(10) 0.031(8) 0.052(10) -0.021(7) 0.036(8) -0.029(7)
C11 0.081(12) 0.010(6) 0.046(9) -0.008(6) 0.005(8) 0.007(7)
C12 0.064(10) 0.015(6) 0.045(9) -0.015(6) 0.022(8) -0.005(6)
C13 0.038(8) 0.018(6) 0.031(7) -0.014(5) 0.024(6) -0.006(5)
C14 0.029(7) 0.025(7) 0.048(9) -0.005(6) -0.001(6) 0.009(6)
C15 0.044(9) 0.028(8) 0.060(10) -0.023(7) 0.011(8) -0.008(7)
C16 0.056(10) 0.029(7) 0.036(8) -0.017(6) 0.021(7) 0.002(7)
C17 0.027(7) 0.017(6) 0.029(7) -0.006(5) 0.001(5) -0.008(5)
C18 0.031(8) 0.037(8) 0.047(9) -0.017(7) -0.004(7) -0.006(6)
C19 0.052(9) 0.034(8) 0.028(7) -0.012(6) 0.001(6) 0.006(7)
C20 0.041(8) 0.038(8) 0.038(8) -0.023(7) 0.015(6) -0.010(6)
C21 0.029(7) 0.047(8) 0.030(7) -0.034(7) 0.008(5) -0.013(6)
C22 0.044(9) 0.060(10) 0.026(7) -0.019(7) -0.007(6) -0.009(8)
C23 0.053(11) 0.113(17) 0.073(13) -0.069(13) -0.047(10) 0.052(11)
C24 0.026(8) 0.057(10) 0.065(11) -0.036(9) -0.012(7) -0.002(7)
C25 0.022(6) 0.008(5) 0.045(8) -0.001(5) 0.001(6) -0.002(5)
C26 0.047(9) 0.023(7) 0.057(10) -0.019(7) -0.022(8) -0.001(6)
C27 0.030(8) 0.049(9) 0.051(9) -0.028(8) 0.009(7) -0.011(7)
C28 0.032(8) 0.039(9) 0.065(11) -0.022(8) 0.011(7) -0.014(7)
C29 0.033(7) 0.026(7) 0.031(7) -0.013(6) 0.024(6) -0.013(6)
C30 0.038(8) 0.034(7) 0.024(7) -0.014(6) 0.004(6) 0.004(6)
C31 0.049(9) 0.034(8) 0.047(9) -0.019(7) 0.016(7) -0.008(7)
C32 0.035(8) 0.062(10) 0.038(8) -0.033(8) 0.002(6) 0.010(7)
C33 0.024(7) 0.046(8) 0.029(7) -0.025(6) -0.011(5) 0.018(6)
C34 0.031(8) 0.053(10) 0.045(9) -0.019(8) -0.009(7) -0.005(7)
C35 0.075(12) 0.038(8) 0.034(8) -0.023(7) -0.013(8) 0.038(8)
C36 0.064(12) 0.078(13) 0.031(8) -0.024(9) 0.001(8) 0.031(10)
C37 0.031(7) 0.018(6) 0.032(7) -0.014(5) -0.004(5) -0.009(5)
C38 0.036(8) 0.024(7) 0.043(8) -0.012(6) 0.010(6) -0.011(6)
C39 0.025(7) 0.027(7) 0.061(10) -0.026(7) -0.009(6) -0.003(6)
C40 0.026(7) 0.044(8) 0.029(7) -0.019(6) 0.011(6) -0.006(6)
C41 0.047(8) 0.027(7) 0.024(7) -0.015(6) 0.006(6) 0.013(6)
C42 0.063(11) 0.028(8) 0.036(8) -0.007(7) 0.019(7) 0.004(7)
C43 0.050(9) 0.023(7) 0.035(8) -0.010(6) 0.011(7) 0.007(6)
C44 0.054(10) 0.025(7) 0.028(7) 0.002(6) -0.001(7) 0.013(7)
C45 0.017(6) 0.026(6) 0.011(5) -0.010(5) -0.003(4) 0.004(5)
C46 0.067(11) 0.035(8) 0.058(10) -0.034(8) -0.026(9) 0.024(8)
C47 0.041(9) 0.045(10) 0.064(11) -0.018(9) -0.013(8) -0.001(8)
C48 0.051(9) 0.025(7) 0.036(8) -0.007(6) 0.000(7) 0.012(6)
C49 0.035(8) 0.032(7) 0.034(7) -0.019(6) -0.010(6) -0.002(6)
C50 0.060(11) 0.055(10) 0.046(9) -0.029(8) -0.005(8) -0.021(9)
C51 0.041(9) 0.038(8) 0.045(9) -0.016(7) 0.006(7) -0.020(7)
C52 0.025(8) 0.049(10) 0.082(13) -0.027(9) -0.011(8) 0.003(7)
C53 0.027(7) 0.035(7) 0.034(7) -0.029(6) 0.013(6) -0.006(5)
C54 0.032(7) 0.054(9) 0.024(7) -0.028(7) 0.012(5) -0.025(7)
C55 0.041(9) 0.086(13) 0.034(8) -0.042(9) 0.020(7) -0.038(9)
C56 0.038(8) 0.033(7) 0.042(8) -0.026(7) 0.003(6) -0.001(6)
C57 0.026(7) 0.038(8) 0.029(7) -0.020(6) 0.007(5) -0.008(6)
C58 0.069(11) 0.016(6) 0.023(7) -0.002(5) 0.003(7) 0.007(6)
C59 0.034(8) 0.031(8) 0.035(8) 0.007(6) -0.008(6) -0.013(6)
C60 0.041(8) 0.024(7) 0.022(7) 0.007(5) -0.003(6) -0.012(6)
C61 0.017(6) 0.037(7) 0.020(6) -0.022(5) -0.002(5) -0.001(5)
C62 0.016(6) 0.039(7) 0.023(6) -0.017(6) 0.005(5) -0.004(5)
C63 0.027(7) 0.041(8) 0.035(7) -0.025(7) -0.002(6) 0.008(6)
C64 0.022(6) 0.034(7) 0.027(7) -0.021(6) -0.002(5) 0.001(5)
C65 0.014(6) 0.030(6) 0.021(6) -0.017(5) 0.009(5) -0.003(5)
C66 0.022(7) 0.036(8) 0.040(8) -0.022(6) 0.006(6) 0.005(6)
C67 0.032(8) 0.048(9) 0.023(7) -0.010(6) 0.005(6) -0.022(7)
C68 0.024(7) 0.034(7) 0.041(8) -0.017(6) -0.011(6) 0.010(6)
C69 0.027(7) 0.024(6) 0.017(6) 0.000(5) 0.000(5) -0.007(5)
C70 0.036(8) 0.031(7) 0.032(7) -0.010(6) 0.002(6) -0.010(6)
C71 0.028(7) 0.028(7) 0.031(7) 0.007(6) 0.003(6) -0.005(6)
C72 0.025(7) 0.038(8) 0.029(7) -0.019(6) 0.007(5) -0.006(6)
C73 0.031(7) 0.012(5) 0.025(6) -0.007(5) -0.013(5) 0.007(5)
C74 0.030(7) 0.050(9) 0.050(9) -0.042(8) -0.008(6) 0.007(6)
C75 0.036(8) 0.023(6) 0.033(7) -0.015(6) -0.012(6) 0.005(6)
C76 0.063(10) 0.017(7) 0.035(8) -0.013(6) -0.013(7) 0.018(6)
C77 0.017(6) 0.059(10) 0.052(9) -0.042(8) -0.004(6) 0.002(6)
C78 0.025(7) 0.036(8) 0.083(12) -0.034(9) -0.005(8) -0.006(6)
C79 0.020(7) 0.027(7) 0.048(9) -0.013(6) -0.001(6) 0.000(5)
C80 0.016(6) 0.027(6) 0.025(6) -0.010(5) 0.012(5) -0.005(5)
C81 0.031(5) 0.018(4) 0.031(4) -0.014(4) 0.007(4) 0.000(3)
C82 0.055(10) 0.027(7) 0.046(9) -0.020(7) 0.011(7) -0.012(7)
C83 0.024(7) 0.033(7) 0.051(9) -0.025(7) 0.003(6) -0.006(6)
C84 0.032(7) 0.022(6) 0.038(7) -0.015(6) 0.008(6) 0.005(5)
C85 0.016(6) 0.029(7) 0.023(6) 0.006(5) -0.006(5) 0.006(5)
C86 0.041(9) 0.036(8) 0.035(8) 0.004(7) -0.019(7) 0.003(7)
C87 0.025(7) 0.027(7) 0.021(6) 0.002(5) 0.003(5) 0.010(5)
C88 0.040(9) 0.074(12) 0.030(8) 0.003(8) 0.005(7) 0.032(9)
C89 0.021(6) 0.012(5) 0.017(5) -0.001(5) 0.006(5) -0.004(4)
C90 0.054(9) 0.029(7) 0.023(7) -0.009(6) 0.025(6) -0.021(7)
C91 0.022(7) 0.035(7) 0.035(7) -0.014(6) 0.009(6) 0.002(6)
C92 0.033(8) 0.044(9) 0.057(10) -0.038(8) 0.001(7) -0.007(7)
C93 0.016(6) 0.032(7) 0.028(6) -0.020(6) -0.002(5) 0.011(5)
C94 0.030(7) 0.038(8) 0.031(7) -0.010(6) 0.000(6) 0.016(6)
C95 0.021(6) 0.030(7) 0.020(6) -0.018(5) 0.003(5) 0.004(5)
C96 0.022(7) 0.034(7) 0.038(8) -0.015(6) -0.004(6) 0.000(5)
C97 0.024(6) 0.025(6) 0.019(6) -0.016(5) 0.001(5) 0.012(5)
C98 0.033(7) 0.057(9) 0.027(7) -0.030(7) -0.008(6) 0.018(7)
C99 0.039(8) 0.040(8) 0.057(9) -0.040(8) -0.007(7) 0.004(6)
C100 0.039(8) 0.026(7) 0.020(6) -0.017(5) 0.000(5) 0.012(6)
C101 0.028(7) 0.016(6) 0.017(6) 0.003(5) 0.000(5) 0.007(5)
C102 0.022(7) 0.038(8) 0.028(7) 0.000(6) 0.003(5) 0.005(6)
C103 0.043(8) 0.022(6) 0.020(6) -0.004(5) 0.007(6) 0.004(6)
C104 0.050(9) 0.023(7) 0.026(7) -0.007(6) 0.003(6) 0.003(6)
C105 0.021(6) 0.023(6) 0.025(6) -0.013(5) 0.004(5) -0.007(5)
C106 0.031(8) 0.043(9) 0.039(8) -0.013(7) 0.004(6) -0.012(6)
C107 0.049(9) 0.050(9) 0.032(8) -0.025(7) 0.019(7) -0.019(7)
C108 0.041(9) 0.011(6) 0.072(11) -0.011(7) 0.002(8) 0.000(6)
C109 0.032(7) 0.036(8) 0.038(8) -0.022(7) 0.009(6) 0.003(6)
C110 0.047(9) 0.035(8) 0.057(10) -0.026(8) 0.020(8) -0.001(7)
C111 0.058(11) 0.051(10) 0.029(8) -0.011(7) 0.002(7) 0.022(8)
C112 0.041(9) 0.058(10) 0.048(9) -0.032(8) 0.014(7) -0.001(8)
C113 0.033(7) 0.031(7) 0.021(6) -0.011(6) -0.006(5) -0.010(6)
C114 0.062(10) 0.030(8) 0.024(7) -0.005(6) 0.007(7) -0.011(7)
C115 0.037(8) 0.038(8) 0.031(7) -0.008(6) -0.003(6) 0.001(6)
C116 0.055(10) 0.063(11) 0.029(8) -0.023(8) -0.009(7) -0.021(8)
C117 0.030(7) 0.043(8) 0.024(6) -0.020(6) 0.005(5) 0.009(6)
C118 0.026(7) 0.021(6) 0.058(9) -0.020(7) 0.010(6) -0.007(5)
C119 0.022(7) 0.025(7) 0.046(8) -0.011(6) -0.001(6) 0.001(5)
C120 0.036(8) 0.026(7) 0.062(10) -0.025(7) 0.032(7) -0.011(6)
C121 0.019(6) 0.021(6) 0.026(6) -0.007(5) -0.006(5) 0.005(5)
C122 0.034(7) 0.020(6) 0.033(7) -0.008(6) -0.015(6) 0.006(5)
C123 0.022(7) 0.034(8) 0.059(10) -0.010(7) 0.006(7) -0.001(6)
C124 0.027(7) 0.025(7) 0.032(7) -0.014(6) 0.003(5) 0.006(5)
C125 0.026(6) 0.022(6) 0.020(6) -0.016(5) 0.007(5) -0.010(5)
C126 0.053(9) 0.051(9) 0.014(6) -0.021(6) 0.015(6) -0.027(7)
C127 0.049(9) 0.024(7) 0.026(7) -0.016(6) 0.004(6) -0.012(6)
C128 0.026(7) 0.038(8) 0.027(7) -0.014(6) -0.005(5) -0.006(6)
C129 0.041(8) 0.019(6) 0.017(6) -0.009(5) -0.010(5) 0.013(5)
C130 0.050(9) 0.026(7) 0.045(9) -0.018(7) -0.009(7) 0.007(6)
C131 0.044(9) 0.035(8) 0.055(10) -0.022(8) -0.015(7) 0.022(7)
C132 0.067(10) 0.017(6) 0.031(7) -0.015(6) 0.008(7) 0.001(6)
C133 0.031(7) 0.017(6) 0.016(6) -0.006(5) 0.007(5) -0.009(5)
C134 0.048(9) 0.039(8) 0.038(8) -0.026(7) 0.003(7) -0.002(7)
C135 0.042(8) 0.027(7) 0.030(7) -0.006(6) -0.003(6) -0.006(6)
C136 0.037(8) 0.033(8) 0.023(7) -0.002(6) -0.009(6) -0.004(6)
C137 0.034(7) 0.018(6) 0.023(6) -0.009(5) -0.012(5) 0.006(5)
C138 0.035(7) 0.023(6) 0.024(6) -0.011(5) 0.001(5) -0.005(5)
C139 0.036(8) 0.027(7) 0.030(7) -0.013(6) -0.003(6) 0.004(6)
C140 0.033(8) 0.030(7) 0.036(8) -0.014(6) -0.006(6) 0.000(6)
C141 0.015(6) 0.032(7) 0.042(8) -0.014(6) 0.002(5) 0.001(5)
C142 0.064(14) 0.071(14) 0.115(19) 0.033(13) 0.065(14) 0.047(11)
C143 0.040(9) 0.039(9) 0.098(15) -0.028(10) 0.027(10) -0.006(7)
C144 0.040(11) 0.23(3) 0.21(3) -0.20(3) -0.037(15) 0.045(16)
C145 0.040(8) 0.010(5) 0.029(7) -0.011(5) -0.008(6) 0.005(5)
C146 0.039(8) 0.019(6) 0.034(7) -0.012(6) -0.010(6) 0.011(6)
C147 0.044(9) 0.025(7) 0.049(9) 0.003(7) -0.027(7) -0.016(6)
C148 0.057(10) 0.034(8) 0.028(7) -0.021(6) -0.008(7) -0.007(7)
C149 0.020(6) 0.015(6) 0.033(7) -0.010(5) -0.002(5) 0.004(5)
C150 0.031(8) 0.032(8) 0.061(10) -0.022(7) 0.015(7) -0.004(6)
C151 0.047(9) 0.053(10) 0.040(9) -0.024(8) -0.015(7) 0.023(8)
C152 0.040(9) 0.036(8) 0.055(10) -0.026(8) -0.002(7) -0.001(7)
C153 0.025(7) 0.036(7) 0.029(7) -0.021(6) 0.004(5) 0.000(6)
C154 0.065(12) 0.048(10) 0.087(14) -0.052(10) 0.041(10) -0.023(9)
C155 0.040(8) 0.037(8) 0.034(8) -0.005(7) 0.011(6) 0.000(7)
C156 0.027(8) 0.066(11) 0.053(10) -0.029(9) 0.011(7) -0.028(8)
C157 0.034(7) 0.019(6) 0.040(8) -0.010(6) -0.005(6) 0.002(5)
C158 0.030(8) 0.037(8) 0.057(10) -0.027(8) 0.009(7) -0.001(6)
C159 0.025(7) 0.041(8) 0.038(8) -0.021(7) 0.001(6) 0.005(6)
C160 0.019(6) 0.051(9) 0.025(7) -0.019(6) 0.003(5) 0.006(6)
O1 0.022(4) 0.019(4) 0.014(4) -0.005(3) -0.002(3) 0.001(3)
O2 0.013(4) 0.014(4) 0.014(4) -0.005(3) 0.000(3) 0.005(3)
O3 0.023(4) 0.017(4) 0.026(4) -0.010(4) 0.007(3) -0.010(3)
O4 0.027(4) 0.020(4) 0.017(4) -0.010(3) 0.012(3) -0.006(3)
O5 0.026(5) 0.030(5) 0.014(4) -0.009(4) -0.001(3) 0.009(4)
O6 0.022(4) 0.020(4) 0.038(5) -0.020(4) -0.001(4) -0.004(3)
O7 0.031(5) 0.025(5) 0.029(5) -0.016(4) 0.009(4) -0.005(4)
O8 0.025(5) 0.039(5) 0.018(4) -0.015(4) -0.002(3) 0.015(4)
O9 0.028(5) 0.010(4) 0.033(5) -0.012(4) 0.006(4) -0.001(3)
O10 0.025(5) 0.016(4) 0.026(4) -0.003(4) -0.003(4) -0.009(3)
O11 0.029(5) 0.012(4) 0.023(4) -0.003(3) -0.001(4) 0.007(3)
O12 0.021(4) 0.018(4) 0.022(4) -0.002(3) -0.001(3) 0.004(3)
O13 0.021(4) 0.017(4) 0.057(6) -0.021(4) -0.009(4) 0.002(3)
O14 0.0219(19) 0.0205(19) 0.0211(19) -0.0102(12) 0.0007(10) 0.0009(10)
O15 0.043(5) 0.022(4) 0.014(4) -0.010(3) 0.004(4) 0.010(4)
O16 0.024(4) 0.015(4) 0.026(4) -0.010(3) 0.002(3) 0.000(3)
O17 0.021(4) 0.028(5) 0.036(5) -0.022(4) -0.012(4) 0.006(4)
O18 0.022(4) 0.023(4) 0.013(4) -0.007(3) 0.004(3) -0.006(3)
O19 0.020(4) 0.029(4) 0.019(4) -0.018(4) 0.008(3) -0.011(3)
O20 0.020(4) 0.025(4) 0.009(4) -0.002(3) 0.004(3) -0.006(3)
O21 0.015(4) 0.039(5) 0.036(5) -0.029(4) 0.001(4) -0.005(4)
O22 0.014(4) 0.011(4) 0.022(4) -0.006(3) 0.003(3) 0.004(3)
O23 0.017(4) 0.019(4) 0.017(4) -0.003(3) 0.008(3) 0.000(3)
O24 0.015(4) 0.028(5) 0.020(4) -0.007(4) 0.005(3) -0.002(3)
O25 0.027(4) 0.017(4) 0.024(4) -0.012(3) -0.009(3) 0.007(3)
O26 0.023(4) 0.024(4) 0.024(4) -0.013(4) 0.003(3) -0.004(3)
O27 0.012(4) 0.012(4) 0.012(4) 0.001(3) -0.001(3) 0.001(3)
O28 0.030(5) 0.009(4) 0.028(5) -0.007(3) 0.013(4) -0.002(3)
O29 0.014(4) 0.023(4) 0.017(4) 0.005(3) -0.002(3) 0.009(3)
O30 0.014(4) 0.017(4) 0.019(4) -0.007(3) 0.003(3) 0.000(3)
O31 0.030(4) 0.007(3) 0.009(3) 0.001(3) -0.002(3) 0.001(3)
O32 0.017(4) 0.033(5) 0.022(4) -0.020(4) -0.002(3) 0.006(3)
O33 0.017(4) 0.021(4) 0.013(4) -0.011(3) -0.002(3) 0.004(3)
O34 0.016(4) 0.024(4) 0.018(4) -0.010(3) -0.004(3) 0.008(3)
O35 0.035(5) 0.014(4) 0.017(4) -0.006(3) -0.003(3) -0.006(3)
O36 0.019(4) 0.014(4) 0.018(4) -0.008(3) 0.002(3) -0.001(3)
O37 0.023(5) 0.027(5) 0.039(5) -0.021(4) 0.012(4) -0.011(4)
O38 0.037(5) 0.025(4) 0.019(4) -0.016(4) -0.005(4) -0.001(4)
O39 0.011(4) 0.017(4) 0.033(5) -0.007(4) 0.008(3) -0.004(3)
O40 0.025(4) 0.025(4) 0.012(4) -0.009(3) 0.005(3) -0.002(3)
O41 0.027(4) 0.017(4) 0.023(4) -0.013(3) -0.009(3) 0.012(3)
O42 0.016(4) 0.018(4) 0.012(4) -0.008(3) 0.002(3) -0.002(3)
O43 0.030(5) 0.018(4) 0.019(4) -0.011(3) 0.000(3) 0.009(3)
O44 0.034(5) 0.021(4) 0.024(4) -0.013(4) 0.001(4) -0.004(4)
O45 0.023(4) 0.021(4) 0.030(5) -0.009(4) 0.004(4) 0.000(3)
O46 0.029(5) 0.021(4) 0.025(4) -0.005(4) -0.002(4) 0.003(4)
O47 0.025(5) 0.031(5) 0.029(5) -0.010(4) 0.006(4) 0.012(4)
O48 0.036(5) 0.024(4) 0.016(4) -0.008(4) 0.004(4) -0.013(4)
O49 0.027(5) 0.016(4) 0.026(4) -0.013(4) -0.004(4) 0.002(3)
O50 0.026(4) 0.018(4) 0.021(4) -0.007(3) -0.001(3) 0.005(3)
O51 0.029(5) 0.012(4) 0.012(4) -0.002(3) -0.001(3) -0.005(3)
O52 0.021(4) 0.014(4) 0.025(4) 0.001(3) 0.000(3) 0.009(3)
Si1 0.0172(15) 0.0158(15) 0.0139(14) -0.0077(12) 0.0038(12) -0.0037(12)
Si2 0.0246(16) 0.0138(14) 0.0095(14) -0.0072(12) 0.0040(12) -0.0066(12)
Si3 0.0164(15) 0.0140(14) 0.0128(14) -0.0074(12) -0.0011(11) 0.0039(11)
Si4 0.0277(17) 0.0145(15) 0.0111(14) -0.0069(12) -0.0008(12) 0.0069(13)
Si5 0.0166(15) 0.0238(16) 0.0113(14) -0.0093(13) 0.0035(11) -0.0066(12)
Si6 0.0134(15) 0.0074(13) 0.0160(15) 0.0005(12) 0.0000(11) -0.0006(11)
Si7 0.0136(15) 0.0097(14) 0.0164(15) 0.0024(12) 0.0030(12) 0.0012(11)
Si8 0.0181(15) 0.0228(16) 0.0117(14) -0.0107(13) -0.0021(12) 0.0053(12)
Si9 0.0215(16) 0.0147(15) 0.0122(14) -0.0085(12) 0.0033(12) -0.0090(12)
Si10 0.0193(15) 0.0151(15) 0.0099(14) -0.0053(12) 0.0004(11) 0.0041(12)
Si11 0.0163(15) 0.0125(14) 0.0127(14) -0.0081(12) 0.0004(11) 0.0017(11)
Si12 0.0227(16) 0.0152(15) 0.0109(14) -0.0066(12) -0.0021(12) 0.0029(12)
Ga1 0.0125(6) 0.0112(5) 0.0100(5) -0.0060(4) 0.0010(4) -0.0014(4)
Ga2 0.0159(6) 0.0097(5) 0.0100(5) -0.0038(4) 0.0037(4) 0.0005(4)
Ga3 0.0160(6) 0.0088(5) 0.0080(5) -0.0023(4) -0.0009(4) -0.0021(4)
Ga4 0.0130(6) 0.0120(6) 0.0088(5) -0.0059(4) 0.0001(4) 0.0004(4)

loop_
_atom_type_symbol
_atom_type_description
_atom_type_scat_dispersion_real
_atom_type_scat_dispersion_imag
_atom_type_scat_source
C C 0.0033 0.0016 'International Tables Vol C Tables 4.2.6.8 and 6.1.1.4'
H H 0.0000 0.0000 'International Tables Vol C Tables 4.2.6.8 and 6.1.1.4'
O O 0.0106 0.0060 'International Tables Vol C Tables 4.2.6.8 and 6.1.1.4'
Si Si 0.0817 0.0704 'International Tables Vol C Tables 4.2.6.8 and 6.1.1.4'
Ga Ga 0.2307 1.6083 'International Tables Vol C Tables 4.2.6.8 and 6.1.1.4'

loop_
_geom_angle_atom_site_label_1
_geom_angle_atom_site_label_2
_geom_angle_atom_site_label_3
_geom_angle
O2 C1 C3 108.0(9)
O2 C1 C2 110.4(9)
C3 C1 C2 110.0(10)
O2 C1 C4 106.0(9)
C3 C1 C4 110.3(10)
C2 C1 C4 112.0(10)
C1 C2 H2A 109.5
C1 C2 H2B 109.5
H2A C2 H2B 109.5
C1 C2 H2C 109.5
H2A C2 H2C 109.5
H2B C2 H2C 109.5
C1 C3 H3A 109.5
C1 C3 H3B 109.5
H3A C3 H3B 109.5
C1 C3 H3C 109.5
H3A C3 H3C 109.5
H3B C3 H3C 109.5
C1 C4 H4A 109.5
C1 C4 H4B 109.5
H4A C4 H4B 109.5
C1 C4 H4C 109.5
H4A C4 H4C 109.5
H4B C4 H4C 109.5
O4 C5 C7 108.2(10)
O4 C5 C6 106.2(11)
C7 C5 C6 111.3(12)
O4 C5 C8 109.5(10)
C7 C5 C8 112.9(12)
C6 C5 C8 108.6(11)
C5 C6 H6A 109.5
C5 C6 H6B 109.5
H6A C6 H6B 109.5
C5 C6 H6C 109.5
H6A C6 H6C 109.5
H6B C6 H6C 109.5
C5 C7 H7A 109.5
C5 C7 H7B 109.5
H7A C7 H7B 109.5
C5 C7 H7C 109.5
H7A C7 H7C 109.5
H7B C7 H7C 109.5
C5 C8 H8A 109.5
C5 C8 H8B 109.5
H8A C8 H8B 109.5
C5 C8 H8C 109.5
H8A C8 H8C 109.5
H8B C8 H8C 109.5
O3 C9 C12 108.7(11)
O3 C9 C11 110.3(10)
C12 C9 C11 111.9(13)
O3 C9 C10 104.2(11)
C12 C9 C10 109.6(12)
C11 C9 C10 111.8(13)
C9 C10 H10A 109.5
C9 C10 H10B 109.5
H10A C10 H10B 109.5
C9 C10 H10C 109.5
H10A C10 H10C 109.5
H10B C10 H10C 109.5
C9 C11 H11A 109.5
C9 C11 H11B 109.5
H11A C11 H11B 109.5
C9 C11 H11C 109.5
H11A C11 H11C 109.5
H11B C11 H11C 109.5
C9 C12 H12A 109.5
C9 C12 H12B 109.5
H12A C12 H12B 109.5
C9 C12 H12C 109.5
H12A C12 H12C 109.5
H12B C12 H12C 109.5
O6 C13 C16 110.1(11)
O6 C13 C14 111.2(10)
C16 C13 C14 110.7(12)
O6 C13 C15 105.3(10)
C16 C13 C15 110.2(11)
C14 C13 C15 109.2(12)
C13 C14 H14A 109.5
C13 C14 H14B 109.5
H14A C14 H14B 109.5
C13 C14 H14C 109.5
H14A C14 H14C 109.5
H14B C14 H14C 109.5
C13 C15 H15A 109.5
C13 C15 H15B 109.5
H15A C15 H15B 109.5
C13 C15 H15C 109.5
H15A C15 H15C 109.5
H15B C15 H15C 109.5
C13 C16 H16A 109.5
C13 C16 H16B 109.5
H16A C16 H16B 109.5
C13 C16 H16C 109.5
H16A C16 H16C 109.5
H16B C16 H16C 109.5
O7 C17 C18 109.6(10)
O7 C17 C19 110.6(11)
C18 C17 C19 111.5(12)
O7 C17 C20 103.8(10)
C18 C17 C20 111.9(12)
C19 C17 C20 109.2(11)
C17 C18 H18A 109.5
C17 C18 H18B 109.5
H18A C18 H18B 109.5
C17 C18 H18C 109.5
H18A C18 H18C 109.5
H18B C18 H18C 109.5
C17 C19 H19A 109.5
C17 C19 H19B 109.5
H19A C19 H19B 109.5
C17 C19 H19C 109.5
H19A C19 H19C 109.5
H19B C19 H19C 109.5
C17 C20 H20A 109.5
C17 C20 H20B 109.5
H20A C20 H20B 109.5
C17 C20 H20C 109.5
H20A C20 H20C 109.5
H20B C20 H20C 109.5
O8 C21 C23 107.8(10)
O8 C21 C22 109.9(10)
C23 C21 C22 115.0(15)
O8 C21 C24 105.2(11)
C23 C21 C24 109.9(14)
C22 C21 C24 108.6(12)
C21 C22 H22A 109.5
C21 C22 H22B 109.5
H22A C22 H22B 109.5
C21 C22 H22C 109.5
H22A C22 H22C 109.5
H22B C22 H22C 109.5
C21 C23 H23A 109.5
C21 C23 H23B 109.5
H23A C23 H23B 109.5
C21 C23 H23C 109.5
H23A C23 H23C 109.5
H23B C23 H23C 109.5
C21 C24 H24A 109.5
C21 C24 H24B 109.5
H24A C24 H24B 109.5
C21 C24 H24C 109.5
H24A C24 H24C 109.5
H24B C24 H24C 109.5
O10 C25 C28 106.1(12)
O10 C25 C26 106.0(10)
C28 C25 C26 111.0(13)
O10 C25 C27 111.1(10)
C28 C25 C27 111.4(11)
C26 C25 C27 111.0(13)
C25 C26 H26A 109.5
C25 C26 H26B 109.5
H26A C26 H26B 109.5
C25 C26 H26C 109.5
H26A C26 H26C 109.5
H26B C26 H26C 109.5
C25 C27 H27A 109.5
C25 C27 H27B 109.5
H27A C27 H27B 109.5
C25 C27 H27C 109.5
H27A C27 H27C 109.5
H27B C27 H27C 109.5
C25 C28 H28A 109.5
C25 C28 H28B 109.5
H28A C28 H28B 109.5
C25 C28 H28C 109.5
H28A C28 H28C 109.5
H28B C28 H28C 109.5
O11 C29 C31 112.0(11)
O11 C29 C32 105.9(11)
C31 C29 C32 112.6(12)
O11 C29 C30 109.0(10)
C31 C29 C30 107.0(12)
C32 C29 C30 110.3(11)
C29 C30 H30A 109.5
C29 C30 H30B 109.5
H30A C30 H30B 109.5
C29 C30 H30C 109.5
H30A C30 H30C 109.5
H30B C30 H30C 109.5
C29 C31 H31A 109.5
C29 C31 H31B 109.5
H31A C31 H31B 109.5
C29 C31 H31C 109.5
H31A C31 H31C 109.5
H31B C31 H31C 109.5
C29 C32 H32A 109.5
C29 C32 H32B 109.5
H32A C32 H32B 109.5
C29 C32 H32C 109.5
H32A C32 H32C 109.5
H32B C32 H32C 109.5
O12 C33 C36 107.3(11)
O12 C33 C35 108.0(11)
C36 C33 C35 112.2(13)
O12 C33 C34 109.9(11)
C36 C33 C34 110.6(13)
C35 C33 C34 108.7(13)
C33 C34 H34A 109.5
C33 C34 H34B 109.5
H34A C34 H34B 109.5
C33 C34 H34C 109.5
H34A C34 H34C 109.5
H34B C34 H34C 109.5
C33 C35 H35A 109.5
C33 C35 H35B 109.5
H35A C35 H35B 109.5
C33 C35 H35C 109.5
H35A C35 H35C 109.5
H35B C35 H35C 109.5
C33 C36 H36A 109.5
C33 C36 H36B 109.5
H36A C36 H36B 109.5
C33 C36 H36C 109.5
H36A C36 H36C 109.5
H36B C36 H36C 109.5
O13 C37 C38 101.9(10)
O13 C37 H37A 111.4
C38 C37 H37A 111.4
O13 C37 H37B 111.4
C38 C37 H37B 111.4
H37A C37 H37B 109.3
C37 C38 C39 101.7(11)
C37 C38 H38A 111.4
C39 C38 H38A 111.4
C37 C38 H38B 111.4
C39 C38 H38B 111.4
H38A C38 H38B 109.3
C40 C39 C38 104.0(11)
C40 C39 H39A 111.0
C38 C39 H39A 111.0
C40 C39 H39B 111.0
C38 C39 H39B 111.0
H39A C39 H39B 109.0
O13 C40 C39 105.3(11)
O13 C40 H40A 110.7
C39 C40 H40A 110.7
O13 C40 H40B 110.7
C39 C40 H40B 110.7
H40A C40 H40B 108.8
O15 C41 C42 110.6(11)
O15 C41 C43 106.6(11)
C42 C41 C43 111.3(12)
O15 C41 C44 109.7(11)
C42 C41 C44 108.7(12)
C43 C41 C44 110.0(12)
C41 C42 H42A 109.5
C41 C42 H42B 109.5
H42A C42 H42B 109.5
C41 C42 H42C 109.5
H42A C42 H42C 109.5
H42B C42 H42C 109.5
C41 C43 H43A 109.5
C41 C43 H43B 109.5
H43A C43 H43B 109.5
C41 C43 H43C 109.5
H43A C43 H43C 109.5
H43B C43 H43C 109.5
C41 C44 H44A 109.5
C41 C44 H44B 109.5
H44A C44 H44B 109.5
C41 C44 H44C 109.5
H44A C44 H44C 109.5
H44B C44 H44C 109.5
O16 C45 C46 113.3(10)
O16 C45 C47 104.4(10)
C46 C45 C47 111.7(12)
O16 C45 C48 106.3(9)
C46 C45 C48 110.3(12)
C47 C45 C48 110.6(12)
C45 C46 H46A 109.5
C45 C46 H46B 109.5
H46A C46 H46B 109.5
C45 C46 H46C 109.5
H46A C46 H46C 109.5
H46B C46 H46C 109.5
C45 C47 H47A 109.5
C45 C47 H47B 109.5
H47A C47 H47B 109.5
C45 C47 H47C 109.5
H47A C47 H47C 109.5
H47B C47 H47C 109.5
C45 C48 H48A 109.5
C45 C48 H48B 109.5
H48A C48 H48B 109.5
C45 C48 H48C 109.5
H48A C48 H48C 109.5
H48B C48 H48C 109.5
O17 C49 C50 109.5(12)
O17 C49 C51 105.5(11)
C50 C49 C51 111.6(13)
O17 C49 C52 106.2(11)
C50 C49 C52 111.4(14)
C51 C49 C52 112.2(14)
C49 C50 H50A 109.5
C49 C50 H50B 109.5
H50A C50 H50B 109.5
C49 C50 H50C 109.5
H50A C50 H50C 109.5
H50B C50 H50C 109.5
C49 C51 H51A 109.5
C49 C51 H51B 109.5
H51A C51 H51B 109.5
C49 C51 H51C 109.5
H51A C51 H51C 109.5
H51B C51 H51C 109.5
C49 C52 H52A 109.5
C49 C52 H52B 109.5
H52A C52 H52B 109.5
C49 C52 H52C 109.5
H52A C52 H52C 109.5
H52B C52 H52C 109.5
O19 C53 C56 109.7(10)
O19 C53 C54 104.5(10)
C56 C53 C54 111.8(11)
O19 C53 C55 109.6(11)
C56 C53 C55 112.0(12)
C54 C53 C55 109.0(11)
C53 C54 H54A 109.5
C53 C54 H54B 109.5
H54A C54 H54B 109.5
C53 C54 H54C 109.5
H54A C54 H54C 109.5
H54B C54 H54C 109.5
C53 C55 H55A 109.5
C53 C55 H55B 109.5
H55A C55 H55B 109.5
C53 C55 H55C 109.5
H55A C55 H55C 109.5
H55B C55 H55C 109.5
C53 C56 H56A 109.5
C53 C56 H56B 109.5
H56A C56 H56B 109.5
C53 C56 H56C 109.5
H56A C56 H56C 109.5
H56B C56 H56C 109.5
O20 C57 C59 110.7(11)
O20 C57 C60 105.7(10)
C59 C57 C60 111.9(12)
O20 C57 C58 109.7(11)
C59 C57 C58 109.8(13)
C60 C57 C58 108.8(12)
C57 C58 H58A 109.5
C57 C58 H58B 109.5
H58A C58 H58B 109.5
C57 C58 H58C 109.5
H58A C58 H58C 109.5
H58B C58 H58C 109.5
C57 C59 H59A 109.5
C57 C59 H59B 109.5
H59A C59 H59B 109.5
C57 C59 H59C 109.5
H59A C59 H59C 109.5
H59B C59 H59C 109.5
C57 C60 H60A 109.5
C57 C60 H60B 109.5
H60A C60 H60B 109.5
C57 C60 H60C 109.5
H60A C60 H60C 109.5
H60B C60 H60C 109.5
O21 C61 C62 111.2(10)
O21 C61 C64 109.3(9)
C62 C61 C64 110.6(10)
O21 C61 C63 104.8(9)
C62 C61 C63 111.0(10)
C64 C61 C63 109.8(10)
C61 C62 H62A 109.5
C61 C62 H62B 109.5
H62A C62 H62B 109.5
C61 C62 H62C 109.5
H62A C62 H62C 109.5
H62B C62 H62C 109.5
C61 C63 H63A 109.5
C61 C63 H63B 109.5
H63A C63 H63B 109.5
C61 C63 H63C 109.5
H63A C63 H63C 109.5
H63B C63 H63C 109.5
C61 C64 H64A 109.5
C61 C64 H64B 109.5
H64A C64 H64B 109.5
C61 C64 H64C 109.5
H64A C64 H64C 109.5
H64B C64 H64C 109.5
O23 C65 C67 109.5(10)
O23 C65 C66 105.4(9)
C67 C65 C66 110.5(11)
O23 C65 C68 111.4(10)
C67 C65 C68 110.5(11)
C66 C65 C68 109.5(11)
C65 C66 H66A 109.5
C65 C66 H66B 109.5
H66A C66 H66B 109.5
C65 C66 H66C 109.5
H66A C66 H66C 109.5
H66B C66 H66C 109.5
C65 C67 H67A 109.5
C65 C67 H67B 109.5
H67A C67 H67B 109.5
C65 C67 H67C 109.5
H67A C67 H67C 109.5
H67B C67 H67C 109.5
C65 C68 H68A 109.5
C65 C68 H68B 109.5
H68A C68 H68B 109.5
C65 C68 H68C 109.5
H68A C68 H68C 109.5
H68B C68 H68C 109.5
O24 C69 C70 106.5(10)
O24 C69 C72 107.6(10)
C70 C69 C72 110.1(11)
O24 C69 C71 111.5(11)
C70 C69 C71 109.9(11)
C72 C69 C71 111.2(11)
C69 C70 H70A 109.5
C69 C70 H70B 109.5
H70A C70 H70B 109.5
C69 C70 H70C 109.5
H70A C70 H70C 109.5
H70B C70 H70C 109.5
C69 C71 H71A 109.5
C69 C71 H71B 109.5
H71A C71 H71B 109.5
C69 C71 H71C 109.5
H71A C71 H71C 109.5
H71B C71 H71C 109.5
C69 C72 H72A 109.5
C69 C72 H72B 109.5
H72A C72 H72B 109.5
C69 C72 H72C 109.5
H72A C72 H72C 109.5
H72B C72 H72C 109.5
O25 C73 C74 106.9(10)
O25 C73 C76 105.6(10)
C74 C73 C76 112.2(12)
O25 C73 C75 110.6(10)
C74 C73 C75 111.3(11)
C76 C73 C75 110.0(11)
C73 C74 H74A 109.5
C73 C74 H74B 109.5
H74A C74 H74B 109.5
C73 C74 H74C 109.5
H74A C74 H74C 109.5
H74B C74 H74C 109.5
C73 C75 H75A 109.5
C73 C75 H75B 109.5
H75A C75 H75B 109.5
C73 C75 H75C 109.5
H75A C75 H75C 109.5
H75B C75 H75C 109.5
C73 C76 H76A 109.5
C73 C76 H76B 109.5
H76A C76 H76B 109.5
C73 C76 H76C 109.5
H76A C76 H76C 109.5
H76B C76 H76C 109.5
O26 C77 C78 106.3(11)
O26 C77 H77A 110.5
C78 C77 H77A 110.5
O26 C77 H77B 110.5
C78 C77 H77B 110.5
H77A C77 H77B 108.7
C77 C78 C79 103.7(11)
C77 C78 H78A 111.0
C79 C78 H78A 111.0
C77 C78 H78B 111.0
C79 C78 H78B 111.0
H78A C78 H78B 109.0
C78 C79 C80 103.7(10)
C78 C79 H79A 111.0
C80 C79 H79A 111.0
C78 C79 H79B 111.0
C80 C79 H79B 111.0
H79A C79 H79B 109.0
O26 C80 C79 101.3(9)
O26 C80 H80A 111.5
C79 C80 H80A 111.5
O26 C80 H80B 111.5
C79 C80 H80B 111.5
H80A C80 H80B 109.3
O28 C81 C83 110.9(10)
O28 C81 C84 110.8(11)
C83 C81 C84 110.2(11)
O28 C81 C82 105.7(10)
C83 C81 C82 108.5(12)
C84 C81 C82 110.6(11)
C81 C82 H82A 109.5
C81 C82 H82B 109.5
H82A C82 H82B 109.5
C81 C82 H82C 109.5
H82A C82 H82C 109.5
H82B C82 H82C 109.5
C81 C83 H83A 109.5
C81 C83 H83B 109.5
H83A C83 H83B 109.5
C81 C83 H83C 109.5
H83A C83 H83C 109.5
H83B C83 H83C 109.5
C81 C84 H84A 109.5
C81 C84 H84B 109.5
H84A C84 H84B 109.5
C81 C84 H84C 109.5
H84A C84 H84C 109.5
H84B C84 H84C 109.5
O29 C85 C86 106.3(11)
O29 C85 C88 104.5(11)
C86 C85 C88 111.1(13)
O29 C85 C87 112.3(10)
C86 C85 C87 109.5(12)
C88 C85 C87 112.9(12)
C85 C86 H86A 109.5
C85 C86 H86B 109.5
H86A C86 H86B 109.5
C85 C86 H86C 109.5
H86A C86 H86C 109.5
H86B C86 H86C 109.5
C85 C87 H87A 109.5
C85 C87 H87B 109.5
H87A C87 H87B 109.5
C85 C87 H87C 109.5
H87A C87 H87C 109.5
H87B C87 H87C 109.5
C85 C88 H88A 109.5
C85 C88 H88B 109.5
H88A C88 H88B 109.5
C85 C88 H88C 109.5
H88A C88 H88C 109.5
H88B C88 H88C 109.5
O30 C89 C91 109.9(9)
O30 C89 C92 106.6(10)
C91 C89 C92 110.5(11)
O30 C89 C90 107.9(9)
C91 C89 C90 111.2(11)
C92 C89 C90 110.5(11)
C89 C90 H90A 109.5
C89 C90 H90B 109.5
H90A C90 H90B 109.5
C89 C90 H90C 109.5
H90A C90 H90C 109.5
H90B C90 H90C 109.5
C89 C91 H91A 109.5
C89 C91 H91B 109.5
H91A C91 H91B 109.5
C89 C91 H91C 109.5
H91A C91 H91C 109.5
H91B C91 H91C 109.5
C89 C92 H92A 109.5
C89 C92 H92B 109.5
H92A C92 H92B 109.5
C89 C92 H92C 109.5
H92A C92 H92C 109.5
H92B C92 H92C 109.5
O32 C93 C96 105.2(10)
O32 C93 C95 108.5(9)
C96 C93 C95 111.7(11)
O32 C93 C94 111.2(10)
C96 C93 C94 110.3(11)
C95 C93 C94 110.0(10)
C93 C94 H94A 109.5
C93 C94 H94B 109.5
H94A C94 H94B 109.5
C93 C94 H94C 109.5
H94A C94 H94C 109.5
H94B C94 H94C 109.5
C93 C95 H95A 109.5
C93 C95 H95B 109.5
H95A C95 H95B 109.5
C93 C95 H95C 109.5
H95A C95 H95C 109.5
H95B C95 H95C 109.5
C93 C96 H96A 109.5
C93 C96 H96B 109.5
H96A C96 H96B 109.5
C93 C96 H96C 109.5
H96A C96 H96C 109.5
H96B C96 H96C 109.5
O33 C97 C99 108.3(9)
O33 C97 C100 106.4(10)
C99 C97 C100 109.5(10)
O33 C97 C98 112.2(9)
C99 C97 C98 110.7(11)
C100 C97 C98 109.6(10)
C97 C98 H98A 109.5
C97 C98 H98B 109.5
H98A C98 H98B 109.5
C97 C98 H98C 109.5
H98A C98 H98C 109.5
H98B C98 H98C 109.5
C97 C99 H99A 109.5
C97 C99 H99B 109.5
H99A C99 H99B 109.5
C97 C99 H99C 109.5
H99A C99 H99C 109.5
H99B C99 H99C 109.5
C97 C100 H10D 109.5
C97 C100 H10E 109.5
H10D C100 H10E 109.5
C97 C100 H10F 109.5
H10D C100 H10F 109.5
H10E C100 H10F 109.5
O34 C101 C103 106.0(10)
O34 C101 C102 110.1(10)
C103 C101 C102 111.1(10)
O34 C101 C104 109.4(10)
C103 C101 C104 108.2(10)
C102 C101 C104 111.7(12)
C101 C102 H10G 109.5
C101 C102 H10H 109.5
H10G C102 H10H 109.5
C101 C102 H10I 109.5
H10G C102 H10I 109.5
H10H C102 H10I 109.5
C101 C103 H10J 109.5
C101 C103 H10K 109.5
H10J C103 H10K 109.5
C101 C103 H10L 109.5
H10J C103 H10L 109.5
H10K C103 H10L 109.5
C101 C104 H10M 109.5
C101 C104 H10N 109.5
H10M C104 H10N 109.5
C101 C104 H10O 109.5
H10M C104 H10O 109.5
H10N C104 H10O 109.5
O36 C105 C106 109.7(10)
O36 C105 C107 105.9(10)
C106 C105 C107 110.1(11)
O36 C105 C108 110.3(10)
C106 C105 C108 110.7(12)
C107 C105 C108 110.1(12)
C105 C106 H10P 109.5
C105 C106 H10Q 109.5
H10P C106 H10Q 109.5
C105 C106 H10R 109.5
H10P C106 H10R 109.5
H10Q C106 H10R 109.5
C105 C107 H10S 109.5
C105 C107 H10T 109.5
H10S C107 H10T 109.5
C105 C107 H10U 109.5
H10S C107 H10U 109.5
H10T C107 H10U 109.5
C105 C108 H10$ 109.5
C105 C108 H10V 109.5
H10$ C108 H10V 109.5
C105 C108 H10W 109.5
H10$ C108 H10W 109.5
H10V C108 H10W 109.5
O37 C109 C111 103.5(11)
O37 C109 C112 111.6(12)
C111 C109 C112 109.9(13)
O37 C109 C110 110.7(11)
C111 C109 C110 112.0(14)
C112 C109 C110 109.0(13)
C109 C110 H11D 109.5
C109 C110 H11E 109.5
H11D C110 H11E 109.5
C109 C110 H11F 109.5
H11D C110 H11F 109.5
H11E C110 H11F 109.5
C109 C111 H11G 109.5
C109 C111 H11H 109.5
H11G C111 H11H 109.5
C109 C111 H11I 109.5
H11G C111 H11I 109.5
H11H C111 H11I 109.5
C109 C112 H11J 109.5
C109 C112 H11K 109.5
H11J C112 H11K 109.5
C109 C112 H11L 109.5
H11J C112 H11L 109.5
H11K C112 H11L 109.5
O38 C113 C115 112.1(10)
O38 C113 C114 106.5(11)
C115 C113 C114 111.6(12)
O38 C113 C116 102.6(11)
C115 C113 C116 113.1(13)
C114 C113 C116 110.3(11)
C113 C114 H11M 109.5
C113 C114 H11N 109.5
H11M C114 H11N 109.5
C113 C114 H11O 109.5
H11M C114 H11O 109.5
H11N C114 H11O 109.5
C113 C115 H11P 109.5
C113 C115 H11Q 109.5
H11P C115 H11Q 109.5
C113 C115 H11R 109.5
H11P C115 H11R 109.5
H11Q C115 H11R 109.5
C113 C116 H11S 109.5
C113 C116 H11T 109.5
H11S C116 H11T 109.5
C113 C116 H11U 109.5
H11S C116 H11U 109.5
H11T C116 H11U 109.5
C118 C117 O39 106.5(11)
C118 C117 H11V 110.4
O39 C117 H11V 110.4
C118 C117 H11W 110.4
O39 C117 H11W 110.4
H11V C117 H11W 108.6
C117 C118 C119 103.4(11)
C117 C118 H11$ 111.1
C119 C118 H11$ 111.1
C117 C118 H95G 111.1
C119 C118 H95G 111.1
H11$ C118 H95G 109.0
C120 C119 C118 103.3(11)
C120 C119 H91D 111.1
C118 C119 H91D 111.1
C120 C119 H91E 111.1
C118 C119 H91E 111.1
H91D C119 H91E 109.1
O39 C120 C119 104.0(10)
O39 C120 H12D 111.0
C119 C120 H12D 111.0
O39 C120 H12E 111.0
C119 C120 H12E 111.0
H12D C120 H12E 109.0
O41 C121 C123 106.0(10)
O41 C121 C124 111.2(10)
C123 C121 C124 110.0(11)
O41 C121 C122 106.1(10)
C123 C121 C122 112.4(12)
C124 C121 C122 110.9(10)
C121 C122 H12F 109.5
C121 C122 H12G 109.5
H12F C122 H12G 109.5
C121 C122 H12H 109.5
H12F C122 H12H 109.5
H12G C122 H12H 109.5
C121 C123 H12I 109.5
C121 C123 H12J 109.5
H12I C123 H12J 109.5
C121 C123 H12K 109.5
H12I C123 H12K 109.5
H12J C123 H12K 109.5
C121 C124 H12L 109.5
C121 C124 H12M 109.5
H12L C124 H12M 109.5
C121 C124 H12N 109.5
H12L C124 H12N 109.5
H12M C124 H12N 109.5
O42 C125 C128 111.3(9)
O42 C125 C126 105.8(9)
C128 C125 C126 109.2(11)
O42 C125 C127 108.2(10)
C128 C125 C127 112.2(10)
C126 C125 C127 109.9(10)
C125 C126 H12O 109.5
C125 C126 H12P 109.5
H12O C126 H12P 109.5
C125 C126 H12Q 109.5
H12O C126 H12Q 109.5
H12P C126 H12Q 109.5
C125 C127 H12R 109.5
C125 C127 H12S 109.5
H12R C127 H12S 109.5
C125 C127 H12T 109.5
H12R C127 H12T 109.5
H12S C127 H12T 109.5
C125 C128 H12U 109.5
C125 C128 H12V 109.5
H12U C128 H12V 109.5
C125 C128 H12W 109.5
H12U C128 H12W 109.5
H12V C128 H12W 109.5
O43 C129 C130 112.4(10)
O43 C129 C132 106.1(10)
C130 C129 C132 112.3(12)
O43 C129 C131 103.6(11)
C130 C129 C131 110.3(11)
C132 C129 C131 111.8(11)
C129 C130 H13A 109.5
C129 C130 H13B 109.5
H13A C130 H13B 109.5
C129 C130 H13C 109.5
H13A C130 H13C 109.5
H13B C130 H13C 109.5
C129 C131 H13D 109.5
C129 C131 H13E 109.5
H13D C131 H13E 109.5
C129 C131 H13F 109.5
H13D C131 H13F 109.5
H13E C131 H13F 109.5
C129 C132 H13G 109.5
C129 C132 H13H 109.5
H13G C132 H13H 109.5
C129 C132 H13I 109.5
H13G C132 H13I 109.5
H13H C132 H13I 109.5
O45 C133 C136 109.7(10)
O45 C133 C134 113.6(10)
C136 C133 C134 110.8(12)
O45 C133 C135 105.1(10)
C136 C133 C135 109.4(10)
C134 C133 C135 108.2(11)
C133 C134 H13J 109.5
C133 C134 H13K 109.5
H13J C134 H13K 109.5
C133 C134 H13L 109.5
H13J C134 H13L 109.5
H13K C134 H13L 109.5
C133 C135 H13M 109.5
C133 C135 H13N 109.5
H13M C135 H13N 109.5
C133 C135 H13O 109.5
H13M C135 H13O 109.5
H13N C135 H13O 109.5
C133 C136 H13P 109.5
C133 C136 H13Q 109.5
H13P C136 H13Q 109.5
C133 C136 H13R 109.5
H13P C136 H13R 109.5
H13Q C136 H13R 109.5
O46 C137 C139 111.3(11)
O46 C137 C138 110.1(10)
C139 C137 C138 111.8(11)
O46 C137 C140 104.0(10)
C139 C137 C140 112.4(11)
C138 C137 C140 106.8(11)
C137 C138 H13S 109.5
C137 C138 H13T 109.5
H13S C138 H13T 109.5
C137 C138 H13U 109.5
H13S C138 H13U 109.5
H13T C138 H13U 109.5
C137 C139 H13$ 109.5
C137 C139 H13V 109.5
H13$ C139 H13V 109.5
C137 C139 H13W 109.5
H13$ C139 H13W 109.5
H13V C139 H13W 109.5
C137 C140 H14D 109.5
C137 C140 H14E 109.5
H14D C140 H14E 109.5
C137 C140 H14F 109.5
H14D C140 H14F 109.5
H14E C140 H14F 109.5
O47 C141 C144 113.3(13)
O47 C141 C142 106.4(12)
C144 C141 C142 113.0(19)
O47 C141 C143 107.5(11)
C144 C141 C143 109.1(18)
C142 C141 C143 107.2(16)
C141 C142 H14G 109.5
C141 C142 H14H 109.5
H14G C142 H14H 109.5
C141 C142 H14I 109.5
H14G C142 H14I 109.5
H14H C142 H14I 109.5
C141 C143 H14J 109.5
C141 C143 H14K 109.5
H14J C143 H14K 109.5
C141 C143 H14L 109.5
H14J C143 H14L 109.5
H14K C143 H14L 109.5
C141 C144 H14M 109.5
C141 C144 H14N 109.5
H14M C144 H14N 109.5
C141 C144 H14O 109.5
H14M C144 H14O 109.5
H14N C144 H14O 109.5
O49 C145 C147 110.7(10)
O49 C145 C146 110.3(10)
C147 C145 C146 110.9(11)
O49 C145 C148 103.6(10)
C147 C145 C148 112.1(12)
C146 C145 C148 109.0(11)
C145 C146 H14P 109.5
C145 C146 H14Q 109.5
H14P C146 H14Q 109.5
C145 C146 H14R 109.5
H14P C146 H14R 109.5
H14Q C146 H14R 109.5
C145 C147 H14S 109.5
C145 C147 H14T 109.5
H14S C147 H14T 109.5
C145 C147 H14U 109.5
H14S C147 H14U 109.5
H14T C147 H14U 109.5
C145 C148 H14$ 109.5
C145 C148 H14V 109.5
H14$ C148 H14V 109.5
C145 C148 H14W 109.5
H14$ C148 H14W 109.5
H14V C148 H14W 109.5
O50 C149 C151 112.7(11)
O50 C149 C152 104.8(10)
C151 C149 C152 112.4(12)
O50 C149 C150 108.6(10)
C151 C149 C150 110.7(12)
C152 C149 C150 107.3(11)
C149 C150 H15D 109.5
C149 C150 H15E 109.5
H15D C150 H15E 109.5
C149 C150 H15F 109.5
H15D C150 H15F 109.5
H15E C150 H15F 109.5
C149 C151 H15G 109.5
C149 C151 H15H 109.5
H15G C151 H15H 109.5
C149 C151 H15I 109.5
H15G C151 H15I 109.5
H15H C151 H15I 109.5
C149 C152 H15J 109.5
C149 C152 H15K 109.5
H15J C152 H15K 109.5
C149 C152 H15L 109.5
H15J C152 H15L 109.5
H15K C152 H15L 109.5
O51 C153 C154 113.5(11)
O51 C153 C156 106.3(10)
C154 C153 C156 111.3(13)
O51 C153 C155 107.8(10)
C154 C153 C155 109.5(13)
C156 C153 C155 108.2(12)
C153 C154 H15M 109.5
C153 C154 H15N 109.5
H15M C154 H15N 109.5
C153 C154 H15O 109.5
H15M C154 H15O 109.5
H15N C154 H15O 109.5
C153 C155 H15P 109.5
C153 C155 H15Q 109.5
H15P C155 H15Q 109.5
C153 C155 H15R 109.5
H15P C155 H15R 109.5
H15Q C155 H15R 109.5
C153 C156 H15S 109.5
C153 C156 H15T 109.5
H15S C156 H15T 109.5
C153 C156 H15U 109.5
H15S C156 H15U 109.5
H15T C156 H15U 109.5
O52 C157 C158 106.2(11)
O52 C157 H15V 110.5
C158 C157 H15V 110.5
O52 C157 H15W 110.5
C158 C157 H15W 110.5
H15V C157 H15W 108.7
C157 C158 C159 102.9(11)
C157 C158 H95F 111.2
C159 C158 H95F 111.2
C157 C158 H15$ 111.2
C159 C158 H15$ 111.2
H95F C158 H15$ 109.1
C160 C159 C158 103.7(11)
C160 C159 H95D 111.0
C158 C159 H95D 111.0
C160 C159 H95E 111.0
C158 C159 H95E 111.0
H95D C159 H95E 109.0
O52 C160 C159 104.9(11)
O52 C160 H16D 110.8
C159 C160 H16D 110.8
O52 C160 H16E 110.8
C159 C160 H16E 110.8
H16D C160 H16E 108.8
Si1 O1 Ga1 158.2(5)
C1 O2 Si1 128.0(7)
C9 O3 Si1 130.1(8)
C5 O4 Si1 130.8(7)
Si2 O5 Ga1 136.9(6)
C13 O6 Si2 131.2(8)
C17 O7 Si2 130.2(8)
C21 O8 Si2 132.3(7)
Si3 O9 Ga1 133.9(5)
C25 O10 Si3 132.3(8)
C29 O11 Si3 138.3(8)
C33 O12 Si3 129.9(8)
C40 O13 C37 110.8(9)
C40 O13 Ga1 124.7(8)
C37 O13 Ga1 124.3(7)
Si4 O14 Ga2 141.5(5)
C41 O15 Si4 132.5(8)
C45 O16 Si4 130.8(7)
C49 O17 Si4 137.1(8)
Si5 O18 Ga2 145.4(5)
C53 O19 Si5 132.3(8)
C57 O20 Si5 128.8(7)
C61 O21 Si5 133.0(8)
Si6 O22 Ga2 139.4(5)
C65 O23 Si6 135.1(7)
C69 O24 Si6 128.5(8)
C73 O25 Si6 131.0(7)
C77 O26 C80 111.8(9)
C77 O26 Ga2 124.3(7)
C80 O26 Ga2 118.5(7)
Si7 O27 Ga3 139.2(5)
C81 O28 Si7 132.7(7)
C85 O29 Si7 129.7(8)
C89 O30 Si7 133.2(7)
Si8 O31 Ga3 142.1(5)
C93 O32 Si8 134.4(8)
C97 O33 Si8 131.2(7)
C101 O34 Si8 128.6(7)
Si9 O35 Ga3 140.2(5)
C105 O36 Si9 133.1(7)
C109 O37 Si9 129.4(9)
C113 O38 Si9 131.1(8)
C117 O39 C120 108.5(9)
C117 O39 Ga3 126.2(7)
C120 O39 Ga3 125.1(7)
Si10 O40 Ga4 147.6(5)
C121 O41 Si10 131.0(7)
C125 O42 Si10 127.9(7)
C129 O43 Si10 129.9(8)
Si11 O44 Ga4 143.8(6)
C133 O45 Si11 133.6(8)
C137 O46 Si11 132.6(8)
C141 O47 Si11 132.2(9)
Si12 O48 Ga4 140.4(5)
C145 O49 Si12 129.3(8)
C149 O50 Si12 131.2(7)
C153 O51 Si12 133.8(7)
C160 O52 C157 108.9(9)
C160 O52 Ga4 119.9(7)
C157 O52 Ga4 116.4(8)
O1 Si1 O2 110.8(4)
O1 Si1 O4 115.0(4)
O2 Si1 O4 106.9(4)
O1 Si1 O3 107.0(5)
O2 Si1 O3 111.4(4)
O4 Si1 O3 105.6(4)
O5 Si2 O8 109.1(4)
O5 Si2 O7 109.9(5)
O8 Si2 O7 115.2(5)
O5 Si2 O6 111.9(5)
O8 Si2 O6 105.5(5)
O7 Si2 O6 105.2(4)
O11 Si3 O12 105.8(4)
O11 Si3 O9 110.0(4)
O12 Si3 O9 113.8(5)
O11 Si3 O10 113.5(5)
O12 Si3 O10 108.6(4)
O9 Si3 O10 105.4(4)
O14 Si4 O17 113.4(5)
O14 Si4 O15 110.6(4)
O17 Si4 O15 106.9(5)
O14 Si4 O16 107.5(4)
O17 Si4 O16 106.6(4)
O15 Si4 O16 111.7(5)
O18 Si5 O20 109.7(4)
O18 Si5 O21 115.7(4)
O20 Si5 O21 106.4(5)
O18 Si5 O19 108.2(4)
O20 Si5 O19 111.3(4)
O21 Si5 O19 105.6(4)
O22 Si6 O25 109.0(4)
O22 Si6 O23 116.0(4)
O25 Si6 O23 106.3(4)
O22 Si6 O24 107.5(4)
O25 Si6 O24 114.6(5)
O23 Si6 O24 103.6(4)
O27 Si7 O28 110.8(5)
O27 Si7 O29 105.1(4)
O28 Si7 O29 112.0(5)
O27 Si7 O30 115.5(4)
O28 Si7 O30 106.7(4)
O29 Si7 O30 106.8(4)
O31 Si8 O32 114.6(4)
O31 Si8 O33 106.9(4)
O32 Si8 O33 104.8(4)
O31 Si8 O34 110.1(4)
O32 Si8 O34 107.4(4)
O33 Si8 O34 113.1(4)
O36 Si9 O35 107.1(4)
O36 Si9 O37 106.4(4)
O35 Si9 O37 114.9(5)
O36 Si9 O38 110.8(5)
O35 Si9 O38 109.1(4)
O37 Si9 O38 108.5(5)
O40 Si10 O41 115.1(4)
O40 Si10 O42 110.3(4)
O41 Si10 O42 107.0(4)
O40 Si10 O43 105.9(5)
O41 Si10 O43 106.2(4)
O42 Si10 O43 112.4(4)
O44 Si11 O46 108.0(5)
O44 Si11 O47 114.7(5)
O46 Si11 O47 107.5(5)
O44 Si11 O45 109.3(5)
O46 Si11 O45 112.3(5)
O47 Si11 O45 105.1(5)
O48 Si12 O49 112.3(5)
O48 Si12 O50 113.9(5)
O49 Si12 O50 108.2(4)
O48 Si12 O51 106.5(4)
O49 Si12 O51 112.3(4)
O50 Si12 O51 103.3(4)
O9 Ga1 O1 113.8(4)
O9 Ga1 O5 120.9(4)
O1 Ga1 O5 114.7(4)
O9 Ga1 O13 96.8(4)
O1 Ga1 O13 102.0(4)
O5 Ga1 O13 104.0(4)
O18 Ga2 O22 113.0(4)
O18 Ga2 O14 116.7(4)
O22 Ga2 O14 114.2(4)
O18 Ga2 O26 102.1(4)
O22 Ga2 O26 107.2(4)
O14 Ga2 O26 101.6(4)
O35 Ga3 O31 116.2(4)
O35 Ga3 O27 118.6(4)
O31 Ga3 O27 111.6(3)
O35 Ga3 O39 98.5(4)
O31 Ga3 O39 106.3(4)
O27 Ga3 O39 102.7(3)
O44 Ga4 O48 112.8(4)
O44 Ga4 O40 117.4(4)
O48 Ga4 O40 115.7(4)
O44 Ga4 O52 105.7(4)
O48 Ga4 O52 100.7(4)
O40 Ga4 O52 101.7(4)

loop_
_geom_bond_atom_site_label_1
_geom_bond_atom_site_label_2
_geom_bond_distance
C1 O2 1.470(12)
C1 C3 1.512(17)
C1 C2 1.518(17)
C1 C4 1.521(15)
C2 H2A 0.9800
C2 H2B 0.9800
C2 H2C 0.9800
C3 H3A 0.9800
C3 H3B 0.9800
C3 H3C 0.9800
C4 H4A 0.9800
C4 H4B 0.9800
C4 H4C 0.9800
C5 O4 1.450(14)
C5 C7 1.503(19)
C5 C6 1.519(17)
C5 C8 1.528(18)
C6 H6A 0.9800
C6 H6B 0.9800
C6 H6C 0.9800
C7 H7A 0.9800
C7 H7B 0.9800
C7 H7C 0.9800
C8 H8A 0.9800
C8 H8B 0.9800
C8 H8C 0.9800
C9 O3 1.467(14)
C9 C12 1.486(19)
C9 C11 1.49(2)
C9 C10 1.520(18)
C10 H10A 0.9800
C10 H10B 0.9800
C10 H10C 0.9800
C11 H11A 0.9800
C11 H11B 0.9800
C11 H11C 0.9800
C12 H12A 0.9800
C12 H12B 0.9800
C12 H12C 0.9800
C13 O6 1.416(15)
C13 C16 1.498(17)
C13 C14 1.50(2)
C13 C15 1.530(18)
C14 H14A 0.9800
C14 H14B 0.9800
C14 H14C 0.9800
C15 H15A 0.9800
C15 H15B 0.9800
C15 H15C 0.9800
C16 H16A 0.9800
C16 H16B 0.9800
C16 H16C 0.9800
C17 O7 1.437(14)
C17 C18 1.500(19)
C17 C19 1.506(19)
C17 C20 1.516(18)
C18 H18A 0.9800
C18 H18B 0.9800
C18 H18C 0.9800
C19 H19A 0.9800
C19 H19B 0.9800
C19 H19C 0.9800
C20 H20A 0.9800
C20 H20B 0.9800
C20 H20C 0.9800
C21 O8 1.448(15)
C21 C23 1.46(2)
C21 C22 1.513(18)
C21 C24 1.53(2)
C22 H22A 0.9800
C22 H22B 0.9800
C22 H22C 0.9800
C23 H23A 0.9800
C23 H23B 0.9800
C23 H23C 0.9800
C24 H24A 0.9800
C24 H24B 0.9800
C24 H24C 0.9800
C25 O10 1.445(14)
C25 C28 1.51(2)
C25 C26 1.511(19)
C25 C27 1.530(19)
C26 H26A 0.9800
C26 H26B 0.9800
C26 H26C 0.9800
C27 H27A 0.9800
C27 H27B 0.9800
C27 H27C 0.9800
C28 H28A 0.9800
C28 H28B 0.9800
C28 H28C 0.9800
C29 O11 1.429(14)
C29 C31 1.476(19)
C29 C32 1.490(19)
C29 C30 1.56(2)
C30 H30A 0.9800
C30 H30B 0.9800
C30 H30C 0.9800
C31 H31A 0.9800
C31 H31B 0.9800
C31 H31C 0.9800
C32 H32A 0.9800
C32 H32B 0.9800
C32 H32C 0.9800
C33 O12 1.447(14)
C33 C36 1.475(19)
C33 C35 1.534(18)
C33 C34 1.54(2)
C34 H34A 0.9800
C34 H34B 0.9800
C34 H34C 0.9800
C35 H35A 0.9800
C35 H35B 0.9800
C35 H35C 0.9800
C36 H36A 0.9800
C36 H36B 0.9800
C36 H36C 0.9800
C37 O13 1.471(14)
C37 C38 1.505(18)
C37 H37A 0.9900
C37 H37B 0.9900
C38 C39 1.545(19)
C38 H38A 0.9900
C38 H38B 0.9900
C39 C40 1.491(18)
C39 H39A 0.9900
C39 H39B 0.9900
C40 O13 1.447(15)
C40 H40A 0.9900
C40 H40B 0.9900
C41 O15 1.405(15)
C41 C42 1.48(2)
C41 C43 1.519(17)
C41 C44 1.526(18)
C42 H42A 0.9800
C42 H42B 0.9800
C42 H42C 0.9800
C43 H43A 0.9800
C43 H43B 0.9800
C43 H43C 0.9800
C44 H44A 0.9800
C44 H44B 0.9800
C44 H44C 0.9800
C45 O16 1.438(13)
C45 C46 1.497(17)
C45 C47 1.508(19)
C45 C48 1.519(18)
C46 H46A 0.9800
C46 H46B 0.9800
C46 H46C 0.9800
C47 H47A 0.9800
C47 H47B 0.9800
C47 H47C 0.9800
C48 H48A 0.9800
C48 H48B 0.9800
C48 H48C 0.9800
C49 O17 1.464(15)
C49 C50 1.49(2)
C49 C51 1.50(2)
C49 C52 1.51(2)
C50 H50A 0.9800
C50 H50B 0.9800
C50 H50C 0.9800
C51 H51A 0.9800
C51 H51B 0.9800
C51 H51C 0.9800
C52 H52A 0.9800
C52 H52B 0.9800
C52 H52C 0.9800
C53 O19 1.428(13)
C53 C56 1.50(2)
C53 C54 1.519(18)
C53 C55 1.548(17)
C54 H54A 0.9800
C54 H54B 0.9800
C54 H54C 0.9800
C55 H55A 0.9800
C55 H55B 0.9800
C55 H55C 0.9800
C56 H56A 0.9800
C56 H56B 0.9800
C56 H56C 0.9800
C57 O20 1.446(16)
C57 C59 1.493(18)
C57 C60 1.514(18)
C57 C58 1.529(18)
C58 H58A 0.9800
C58 H58B 0.9800
C58 H58C 0.9800
C59 H59A 0.9800
C59 H59B 0.9800
C59 H59C 0.9800
C60 H60A 0.9800
C60 H60B 0.9800
C60 H60C 0.9800
C61 O21 1.441(13)
C61 C62 1.501(17)
C61 C64 1.531(16)
C61 C63 1.555(17)
C62 H62A 0.9800
C62 H62B 0.9800
C62 H62C 0.9800
C63 H63A 0.9800
C63 H63B 0.9800
C63 H63C 0.9800
C64 H64A 0.9800
C64 H64B 0.9800
C64 H64C 0.9800
C65 O23 1.419(14)
C65 C67 1.510(16)
C65 C66 1.522(16)
C65 C68 1.526(17)
C66 H66A 0.9800
C66 H66B 0.9800
C66 H66C 0.9800
C67 H67A 0.9800
C67 H67B 0.9800
C67 H67C 0.9800
C68 H68A 0.9800
C68 H68B 0.9800
C68 H68C 0.9800
C69 O24 1.437(14)
C69 C70 1.511(18)
C69 C72 1.517(18)
C69 C71 1.528(17)
C70 H70A 0.9800
C70 H70B 0.9800
C70 H70C 0.9800
C71 H71A 0.9800
C71 H71B 0.9800
C71 H71C 0.9800
C72 H72A 0.9800
C72 H72B 0.9800
C72 H72C 0.9800
C73 O25 1.449(14)
C73 C74 1.49(2)
C73 C76 1.530(16)
C73 C75 1.538(17)
C74 H74A 0.9800
C74 H74B 0.9800
C74 H74C 0.9800
C75 H75A 0.9800
C75 H75B 0.9800
C75 H75C 0.9800
C76 H76A 0.9800
C76 H76B 0.9800
C76 H76C 0.9800
C77 O26 1.434(15)
C77 C78 1.48(2)
C77 H77A 0.9900
C77 H77B 0.9900
C78 C79 1.54(2)
C78 H78A 0.9900
C78 H78B 0.9900
C79 C80 1.549(18)
C79 H79A 0.9900
C79 H79B 0.9900
C80 O26 1.507(13)
C80 H80A 0.9900
C80 H80B 0.9900
C81 O28 1.435(15)
C81 C83 1.509(19)
C81 C84 1.522(17)
C81 C82 1.540(18)
C82 H82A 0.9800
C82 H82B 0.9800
C82 H82C 0.9800
C83 H83A 0.9800
C83 H83B 0.9800
C83 H83C 0.9800
C84 H84A 0.9800
C84 H84B 0.9800
C84 H84C 0.9800
C85 O29 1.450(13)
C85 C86 1.50(2)
C85 C88 1.51(2)
C85 C87 1.519(17)
C86 H86A 0.9800
C86 H86B 0.9800
C86 H86C 0.9800
C87 H87A 0.9800
C87 H87B 0.9800
C87 H87C 0.9800
C88 H88A 0.9800
C88 H88B 0.9800
C88 H88C 0.9800
C89 O30 1.445(13)
C89 C91 1.512(17)
C89 C92 1.523(17)
C89 C90 1.524(15)
C90 H90A 0.9800
C90 H90B 0.9800
C90 H90C 0.9800
C91 H91A 0.9800
C91 H91B 0.9800
C91 H91C 0.9800
C92 H92A 0.9800
C92 H92B 0.9800
C92 H92C 0.9800
C93 O32 1.430(13)
C93 C96 1.494(18)
C93 C95 1.512(16)
C93 C94 1.545(18)
C94 H94A 0.9800
C94 H94B 0.9800
C94 H94C 0.9800
C95 H95A 0.9800
C95 H95B 0.9800
C95 H95C 0.9800
C96 H96A 0.9800
C96 H96B 0.9800
C96 H96C 0.9800
C97 O33 1.423(13)
C97 C99 1.513(19)
C97 C100 1.532(16)
C97 C98 1.532(17)
C98 H98A 0.9800
C98 H98B 0.9800
C98 H98C 0.9800
C99 H99A 0.9800
C99 H99B 0.9800
C99 H99C 0.9800
C100 H10D 0.9800
C100 H10E 0.9800
C100 H10F 0.9800
C101 O34 1.437(15)
C101 C103 1.523(16)
C101 C102 1.532(17)
C101 C104 1.534(18)
C102 H10G 0.9800
C102 H10H 0.9800
C102 H10I 0.9800
C103 H10J 0.9800
C103 H10K 0.9800
C103 H10L 0.9800
C104 H10M 0.9800
C104 H10N 0.9800
C104 H10O 0.9800
C105 O36 1.454(14)
C105 C106 1.493(18)
C105 C107 1.520(17)
C105 C108 1.533(18)
C106 H10P 0.9800
C106 H10Q 0.9800
C106 H10R 0.9800
C107 H10S 0.9800
C107 H10T 0.9800
C107 H10U 0.9800
C108 H10$ 0.9800
C108 H10V 0.9800
C108 H10W 0.9800
C109 O37 1.428(15)
C109 C111 1.48(2)
C109 C112 1.48(2)
C109 C110 1.54(2)
C110 H11D 0.9800
C110 H11E 0.9800
C110 H11F 0.9800
C111 H11G 0.9800
C111 H11H 0.9800
C111 H11I 0.9800
C112 H11J 0.9800
C112 H11K 0.9800
C112 H11L 0.9800
C113 O38 1.455(15)
C113 C115 1.48(2)
C113 C114 1.551(19)
C113 C116 1.555(18)
C114 H11M 0.9800
C114 H11N 0.9800
C114 H11O 0.9800
C115 H11P 0.9800
C115 H11Q 0.9800
C115 H11R 0.9800
C116 H11S 0.9800
C116 H11T 0.9800
C116 H11U 0.9800
C117 C118 1.477(18)
C117 O39 1.477(15)
C117 H11V 0.9900
C117 H11W 0.9900
C118 C119 1.526(19)
C118 H11$ 0.9900
C118 H95G 0.9900
C119 C120 1.494(18)
C119 H91D 0.9900
C119 H91E 0.9900
C120 O39 1.479(15)
C120 H12D 0.9900
C120 H12E 0.9900
C121 O41 1.456(14)
C121 C123 1.504(19)
C121 C124 1.512(17)
C121 C122 1.531(17)
C122 H12F 0.9800
C122 H12G 0.9800
C122 H12H 0.9800
C123 H12I 0.9800
C123 H12J 0.9800
C123 H12K 0.9800
C124 H12L 0.9800
C124 H12M 0.9800
C124 H12N 0.9800
C125 O42 1.435(13)
C125 C128 1.513(18)
C125 C126 1.528(16)
C125 C127 1.542(16)
C126 H12O 0.9800
C126 H12P 0.9800
C126 H12Q 0.9800
C127 H12R 0.9800
C127 H12S 0.9800
C127 H12T 0.9800
C128 H12U 0.9800
C128 H12V 0.9800
C128 H12W 0.9800
C129 O43 1.430(15)
C129 C130 1.50(2)
C129 C132 1.521(17)
C129 C131 1.534(18)
C130 H13A 0.9800
C130 H13B 0.9800
C130 H13C 0.9800
C131 H13D 0.9800
C131 H13E 0.9800
C131 H13F 0.9800
C132 H13G 0.9800
C132 H13H 0.9800
C132 H13I 0.9800
C133 O45 1.416(14)
C133 C136 1.475(18)
C133 C134 1.515(17)
C133 C135 1.555(18)
C134 H13J 0.9800
C134 H13K 0.9800
C134 H13L 0.9800
C135 H13M 0.9800
C135 H13N 0.9800
C135 H13O 0.9800
C136 H13P 0.9800
C136 H13Q 0.9800
C136 H13R 0.9800
C137 O46 1.435(14)
C137 C139 1.457(18)
C137 C138 1.518(16)
C137 C140 1.553(19)
C138 H13S 0.9800
C138 H13T 0.9800
C138 H13U 0.9800
C139 H13$ 0.9800
C139 H13V 0.9800
C139 H13W 0.9800
C140 H14D 0.9800
C140 H14E 0.9800
C140 H14F 0.9800
C141 O47 1.416(15)
C141 C144 1.48(3)
C141 C142 1.51(2)
C141 C143 1.52(2)
C142 H14G 0.9800
C142 H14H 0.9800
C142 H14I 0.9800
C143 H14J 0.9800
C143 H14K 0.9800
C143 H14L 0.9800
C144 H14M 0.9800
C144 H14N 0.9800
C144 H14O 0.9800
C145 O49 1.443(14)
C145 C147 1.48(2)
C145 C146 1.533(17)
C145 C148 1.537(17)
C146 H14P 0.9800
C146 H14Q 0.9800
C146 H14R 0.9800
C147 H14S 0.9800
C147 H14T 0.9800
C147 H14U 0.9800
C148 H14$ 0.9800
C148 H14V 0.9800
C148 H14W 0.9800
C149 O50 1.452(14)
C149 C151 1.473(19)
C149 C152 1.533(18)
C149 C150 1.547(19)
C150 H15D 0.9800
C150 H15E 0.9800
C150 H15F 0.9800
C151 H15G 0.9800
C151 H15H 0.9800
C151 H15I 0.9800
C152 H15J 0.9800
C152 H15K 0.9800
C152 H15L 0.9800
C153 O51 1.443(14)
C153 C154 1.510(19)
C153 C156 1.532(19)
C153 C155 1.555(19)
C154 H15M 0.9800
C154 H15N 0.9800
C154 H15O 0.9800
C155 H15P 0.9800
C155 H15Q 0.9800
C155 H15R 0.9800
C156 H15S 0.9800
C156 H15T 0.9800
C156 H15U 0.9800
C157 O52 1.472(15)
C157 C158 1.499(19)
C157 H15V 0.9900
C157 H15W 0.9900
C158 C159 1.52(2)
C158 H95F 0.9900
C158 H15$ 0.9900
C159 C160 1.510(18)
C159 H95D 0.9900
C159 H95E 0.9900
C160 O52 1.470(15)
C160 H16D 0.9900
C160 H16E 0.9900
O1 Si1 1.594(8)
O1 Ga1 1.776(8)
O2 Si1 1.617(8)
O3 Si1 1.627(8)
O4 Si1 1.622(8)
O5 Si2 1.590(8)
O5 Ga1 1.780(8)
O6 Si2 1.654(8)
O7 Si2 1.630(9)
O8 Si2 1.612(9)
O9 Si3 1.617(8)
O9 Ga1 1.773(8)
O10 Si3 1.625(9)
O11 Si3 1.611(9)
O12 Si3 1.614(8)
O13 Ga1 1.964(8)
O14 Si4 1.597(8)
O14 Ga2 1.797(8)
O15 Si4 1.633(8)
O16 Si4 1.645(9)
O17 Si4 1.601(9)
O18 Si5 1.603(8)
O18 Ga2 1.781(7)
O19 Si5 1.633(8)
O20 Si5 1.614(8)
O21 Si5 1.615(9)
O22 Si6 1.597(8)
O22 Ga2 1.792(7)
O23 Si6 1.630(9)
O24 Si6 1.639(8)
O25 Si6 1.614(8)
O26 Ga2 1.950(8)
O27 Si7 1.592(7)
O27 Ga3 1.787(7)
O28 Si7 1.625(8)
O29 Si7 1.633(8)
O30 Si7 1.638(8)
O31 Si8 1.584(8)
O31 Ga3 1.773(7)
O32 Si8 1.626(9)
O33 Si8 1.635(8)
O34 Si8 1.648(8)
O35 Si9 1.608(8)
O35 Ga3 1.768(8)
O36 Si9 1.598(8)
O37 Si9 1.624(10)
O38 Si9 1.640(8)
O39 Ga3 1.968(8)
O40 Si10 1.584(8)
O40 Ga4 1.777(8)
O41 Si10 1.629(8)
O42 Si10 1.636(7)
O43 Si10 1.643(8)
O44 Si11 1.597(8)
O44 Ga4 1.766(8)
O45 Si11 1.638(9)
O46 Si11 1.616(9)
O47 Si11 1.630(9)
O48 Si12 1.588(8)
O48 Ga4 1.776(8)
O49 Si12 1.612(8)
O50 Si12 1.617(8)
O51 Si12 1.628(9)
O52 Ga4 1.969(8)
